data_1569975
loop_
_publ_author_name
'Jiao, Jianmin'
'Li, Heng'
'Xie, Wang'
'Zhao, Yue'
'Lin, Chen'
'Jiang, Juli'
'Wang, Leyong'

_publ_section_title
;
 Host-guest system of a phosphorylated macrocycle assisting structure
 determination of oily molecules in single-crystal form.
;
_journal_issue 41
_journal_name_full 'Chemical science'
_journal_page_first 11402
_journal_page_last 11409
_journal_paper_doi 10.1039/d3sc02995f
_journal_volume 14
_journal_year 2023
_chemical_absolute_configuration ad
_chemical_formula_moiety 'C45 H39 O9 P3, 2(C3 H5 Cl O)'
_chemical_formula_sum 'C51 H49 Cl2 O11 P3'
_chemical_formula_weight 1001.71
_space_group_crystal_system monoclinic
_space_group_IT_number 4
_space_group_name_Hall 'P 2yb'
_space_group_name_H-M_alt 'P 1 21 1'
_atom_sites_solution_hydrogens geom
_atom_sites_solution_primary direct
_audit_creation_date 2023-02-05
_audit_creation_method
;
Olex2 1.3
(compiled 2020.02.04 svn.rd84adfe8 for OlexSys, GUI svn.r6032)
;
_audit_update_record
;
2023-03-27 deposited with the CCDC.	2023-09-25 downloaded from the CCDC.
;
_cell_angle_alpha 90
_cell_angle_beta 90.035(4)
_cell_angle_gamma 90
_cell_formula_units_Z 4
_cell_length_a 8.9267(11)
_cell_length_b 17.608(2)
_cell_length_c 29.783(4)
_cell_measurement_reflns_used 9838
_cell_measurement_temperature 193.0
_cell_measurement_theta_max 27.508
_cell_measurement_theta_min 2.558
_cell_volume 4681.3(10)
_computing_cell_refinement 'SAINT V8.40B (?, 2016)'
_computing_data_reduction 'SAINT V8.40B (?, 2016)'
_computing_molecular_graphics 'Olex2 1.3 (Dolomanov et al., 2009)'
_computing_publication_material 'Olex2 1.3 (Dolomanov et al., 2009)'
_computing_structure_refinement 'SHELXL 2014/7 (Sheldrick, 2015)'
_computing_structure_solution 'SHELXS  (Sheldrick, 2008)'
_diffrn_ambient_temperature 193.0
_diffrn_measured_fraction_theta_full 1.000
_diffrn_measured_fraction_theta_max 0.997
_diffrn_measurement_device_type 'CCD area detector'
_diffrn_measurement_method 'phi and omega scans'
_diffrn_radiation_monochromator graphite
_diffrn_radiation_type MoK\a
_diffrn_radiation_wavelength 0.71073
_diffrn_reflns_av_R_equivalents 0.0678
_diffrn_reflns_av_unetI/netI 0.0425
_diffrn_reflns_Laue_measured_fraction_full 1.000
_diffrn_reflns_Laue_measured_fraction_max 0.997
_diffrn_reflns_limit_h_max 11
_diffrn_reflns_limit_h_min -11
_diffrn_reflns_limit_k_max 22
_diffrn_reflns_limit_k_min -22
_diffrn_reflns_limit_l_max 38
_diffrn_reflns_limit_l_min -38
_diffrn_reflns_number 189382
_diffrn_reflns_point_group_measured_fraction_full 1.000
_diffrn_reflns_point_group_measured_fraction_max 0.997
_diffrn_reflns_theta_full 25.242
_diffrn_reflns_theta_max 27.553
_diffrn_reflns_theta_min 2.051
_diffrn_source_current 1.4
_diffrn_source_power 0.07
_diffrn_source_voltage 50.0
_exptl_absorpt_coefficient_mu 0.304
_exptl_absorpt_correction_T_max 0.7456
_exptl_absorpt_correction_T_min 0.6265
_exptl_absorpt_correction_type multi-scan
_exptl_absorpt_process_details
;
SADABS-2016/2 (Bruker,2016/2) was used for absorption correction.
wR2(int) was 0.1432 before and 0.0888 after correction.
The Ratio of minimum to maximum transmission is 0.8403.
The \l/2 correction factor is Not present.
;
_exptl_crystal_density_diffrn 1.421
_exptl_crystal_description block
_exptl_crystal_F_000 2088
_exptl_crystal_size_max 0.4
_exptl_crystal_size_mid 0.4
_exptl_crystal_size_min 0.3
_refine_diff_density_max 0.755
_refine_diff_density_min -0.613
_refine_diff_density_rms 0.080
_refine_ls_abs_structure_details
;
 Flack x determined using 9627 quotients [(I+)-(I-)]/[(I+)+(I-)]
 (Parsons, Flack and Wagner, Acta Cryst. B69 (2013) 249-259).
;
_refine_ls_abs_structure_Flack 0.165(14)
_refine_ls_extinction_method none
_refine_ls_goodness_of_fit_ref 1.036
_refine_ls_hydrogen_treatment constr
_refine_ls_matrix_type full
_refine_ls_number_parameters 1158
_refine_ls_number_reflns 21583
_refine_ls_number_restraints 26
_refine_ls_restrained_S_all 1.036
_refine_ls_R_factor_all 0.0660
_refine_ls_R_factor_gt 0.0649
_refine_ls_shift/su_max 0.004
_refine_ls_shift/su_mean 0.001
_refine_ls_structure_factor_coef Fsqd
_refine_ls_weighting_details 'w=1/[\s^2^(Fo^2^)+(0.1345P)^2^+2.5645P] where P=(Fo^2^+2Fc^2^)/3'
_refine_ls_weighting_scheme calc
_refine_ls_wR_factor_gt 0.1857
_refine_ls_wR_factor_ref 0.1873
_reflns_Friedel_coverage 0.936
_reflns_Friedel_fraction_full 1.000
_reflns_Friedel_fraction_max 0.996
_reflns_number_gt 21006
_reflns_number_total 21583
_reflns_threshold_expression 'I > 2\s(I)'
_cod_data_source_file d3sc02995f2.cif
_cod_data_source_block 1a_CCDC5
_cod_depositor_comments 'Adding full bibliography for 1569950--1569976.cif.'
_cod_original_cell_volume 4681.4(10)
_cod_database_code 1569975
_shelx_shelxl_version_number 2014/7
_shelx_space_group_comment
;
The symmetry employed for this shelxl refinement is uniquely defined
by the following loop, which should always be used as a source of
symmetry information in preference to the above space-group names.
They are only intended as comments.
;
_shelx_estimated_absorpt_t_max 0.914
_shelx_estimated_absorpt_t_min 0.888
_olex2_refinement_description
;
1. Twinned data refinement
 Scales: 0.7986(12)
 0.2014(12)
2. Fixed Uiso
 At 1.2 times of:
  All C(H) groups, All C(H,H) groups, All C(H,H,H,H) groups
 At 1.5 times of:
  All C(H,H,H) groups
3. Restrained distances
 Cl4-C4
 1.7 with sigma of 0.02
 Cl5-C4
 1.7 with sigma of 0.02
 C14-C9
 1.45 with sigma of 0.006
 C14-C4
 1.53 with sigma of 0.001
 C3-C2
 1.58 with sigma of 0.001
 Cl4-C14
 2.7 with sigma of 0.04
 C14-Cl5
 2.9 with sigma of 0.04
4. Uiso/Uaniso restraints and constraints
Uanis(Cl4) \\sim Ueq, Uanis(C4) \\sim Ueq, Uanis(Cl5) \\sim Ueq: with sigma of
0.05 and sigma for terminal atoms of 0.1
5. Others
 Sof(H4BC)=Sof(H4BD)=Sof(Cl5)=1-FVAR(1)
 Sof(Cl4)=Sof(H4AA)=Sof(H4AB)=FVAR(1)
6.a Ternary CH refined with riding coordinates:
 C13(H13), C1(H1), C3(H3), C14(H14)
6.b Secondary CH2 refined with riding coordinates:
 C24(H24A,H24B), C45(H45A,H45B), C56(H56A,H56B), C59(H59A,H59B), C62(H62A,
 H62B), C64(H64A,H64B), C8(H8A,H8B), C10(H10A,H10B), C11(H11A,H11B), C12(H12A,
 H12B), C5(H5A,H5B), C2(H2A,H2B), C4(H4AA,H4AB), C4(H4BC,H4BD), C9(H9A,H9B)
6.c Aromatic/amide H refined with riding coordinates:
 C84(H84), C93(H93), C109(H109), C100(H100), C86(H86), C81(H81), C89(H89),
 C119(H119), C90(H90), C87(H87), C106(H106), C96(H96), C111(H111), C112(H112),
 C85(H85), C114(H114), C74(H74), C118(H118), C69(H69), C110(H110), C95(H95),
 C116(H116), C60(H60), C103(H103), C122(H122), C70(H70), C123(H123), C105(H105),
  C76(H76), C115(H115)
6.d Fitted hexagon refined as free rotating group:
 C19(C84,C93,C109,C100,C86), C26(C81,C89,C119,C90,C87), C52(C106,C96,C111,C112,
 C85), C57(C114,C74,C118,C69,C110), C65(C95,C116,C60,C103,C122), C70(C123,C105,
 C104,C76,C115)
6.e Idealised Me refined as rotating group:
 C30(H30A,H30B,H30C), C66(H66A,H66B,H66C), C71(H71A,H71B,H71C), C72(H72A,H72B,
 H72C), C77(H77A,H77B,H77C), C79(H79A,H79B,H79C), C80(H80A,H80B,H80C), C82(H82A,
 H82B,H82C), C83(H83A,H83B,H83C), C94(H94A,H94B,H94C), C97(H97A,H97B,H97C),
 C99(H99A,H99B,H99C)
;
_olex2_submission_special_instructions 'No special instructions were received'

loop_
_space_group_symop_operation_xyz
'x, y, z'
'-x, y+1/2, -z'

loop_
_atom_site_label
_atom_site_type_symbol
_atom_site_fract_x
_atom_site_fract_y
_atom_site_fract_z
_atom_site_U_iso_or_equiv
_atom_site_adp_type
_atom_site_occupancy
_atom_site_site_symmetry_order
_atom_site_calc_flag
_atom_site_refinement_flags_posn
_atom_site_refinement_flags_adp
_atom_site_refinement_flags_occupancy
_atom_site_disorder_assembly
_atom_site_disorder_group
P1 P 1.7375(2) 1.52334(11) 0.67974(5) 0.0314(3) Uani 1 1 d . . . . .
P2 P 1.2996(2) 1.28215(11) 0.56814(5) 0.0307(3) Uani 1 1 d . . . . .
P3 P 1.27151(19) 1.27912(11) 0.81914(5) 0.0294(3) Uani 1 1 d . . . . .
P4 P 1.7541(2) 1.88029(12) 0.80481(6) 0.0313(3) Uani 1 1 d . . . . .
P5 P 1.25484(19) 0.92077(11) 0.69622(6) 0.0299(3) Uani 1 1 d . . . . .
P6 P 1.7059(2) 1.51923(12) 0.93019(6) 0.0356(4) Uani 1 1 d . . . . .
O3 O 1.6364(6) 1.5970(3) 0.66951(14) 0.0313(9) Uani 1 1 d . . . . .
O4 O 1.6463(6) 1.8638(3) 0.84616(17) 0.0369(11) Uani 1 1 d . . . . .
O5 O 1.3727(6) 1.2078(3) 0.83056(16) 0.0383(11) Uani 1 1 d . . . . .
C6 C 1.7154(8) 1.7924(5) 0.6974(2) 0.0340(14) Uani 1 1 d . . . . .
O7 O 1.3623(6) 0.9357(3) 0.73789(16) 0.0329(10) Uani 1 1 d . . . . .
O8 O 1.6485(6) 1.8667(3) 0.76199(17) 0.0369(11) Uani 1 1 d . . . . .
O9 O 1.3574(6) 0.9401(3) 0.65375(16) 0.0325(10) Uani 1 1 d . . . . .
O10 O 1.3998(6) 1.2076(3) 0.56082(15) 0.0347(10) Uani 1 1 d . . . . .
O11 O 1.6108(6) 1.5931(3) 0.93917(15) 0.0388(12) Uani 1 1 d . . . . .
O12 O 1.6122(6) 1.4711(3) 0.89683(16) 0.0368(11) Uani 1 1 d . . . . .
O13 O 1.6380(5) 1.4723(3) 0.71196(14) 0.0334(10) Uani 1 1 d . . . . .
O14 O 1.3745(6) 1.3291(3) 0.78680(16) 0.0331(10) Uani 1 1 d . . . . .
C15 C 1.3674(7) 1.3229(3) 0.7399(2) 0.0260(12) Uani 1 1 d . . . . .
O16 O 1.3969(6) 1.3323(3) 0.60322(14) 0.0345(10) Uani 1 1 d . . . . .
C17 C 1.4412(7) 1.0707(3) 0.65346(19) 0.0249(11) Uani 1 1 d . . . . .
C18 C 1.5684(7) 1.7323(5) 0.8480(2) 0.0342(14) Uani 1 1 d . . . . .
C19 C 1.7729(6) 1.9803(2) 0.80726(16) 0.0345(14) Uani 1 1 d G . . . .
C84 C 1.8875(6) 2.0141(3) 0.78278(17) 0.0478(19) Uani 1 1 d G . . . .
H84 H 1.9465 1.9844 0.7629 0.057 Uiso 1 1 calc R U . . .
C93 C 1.9158(6) 2.0914(3) 0.7874(2) 0.065(3) Uani 1 1 d G . . . .
H93 H 1.9940 2.1144 0.7707 0.078 Uiso 1 1 calc R U . . .
C109 C 1.8295(7) 2.1348(2) 0.8165(2) 0.060(2) Uani 1 1 d G . . . .
H109 H 1.8488 2.1876 0.8197 0.072 Uiso 1 1 calc R U . . .
C100 C 1.7149(6) 2.1010(3) 0.84102(17) 0.053(2) Uani 1 1 d G . . . .
H100 H 1.6559 2.1308 0.8609 0.063 Uiso 1 1 calc R U . . .
C86 C 1.6866(5) 2.0238(3) 0.83638(16) 0.0440(16) Uani 1 1 d G . . . .
H86 H 1.6083 2.0007 0.8531 0.053 Uiso 1 1 calc R U . . .
C20 C 1.6429(8) 1.4771(5) 0.7593(2) 0.0346(15) Uani 1 1 d . . . . .
O21 O 1.1451(6) 1.2687(4) 0.58162(17) 0.0403(12) Uani 1 1 d . . . . .
C22 C 1.4448(6) 1.2633(4) 0.7188(2) 0.0259(11) Uani 1 1 d . . . . .
O23 O 1.8853(5) 1.5409(3) 0.69630(17) 0.0371(11) Uani 1 1 d . . . . .
C24 C 1.5231(6) 1.0568(4) 0.69620(18) 0.0275(12) Uani 1 1 d . . . . .
H24A H 1.6115 1.0908 0.6969 0.033 Uiso 1 1 calc R U . . .
H24B H 1.5607 1.0039 0.6958 0.033 Uiso 1 1 calc R U . . .
O25 O 1.8601(7) 1.5331(4) 0.9161(2) 0.0495(14) Uani 1 1 d . . . . .
C26 C 1.2364(5) 0.8196(2) 0.69223(16) 0.0328(13) Uani 1 1 d G . . . .
C81 C 1.1179(5) 0.7860(3) 0.71506(15) 0.0467(18) Uani 1 1 d G . . . .
H81 H 1.0568 0.8157 0.7344 0.056 Uiso 1 1 calc R U . . .
C89 C 1.0888(5) 0.7090(3) 0.70956(16) 0.0479(19) Uani 1 1 d G . . . .
H89 H 1.0078 0.6861 0.7252 0.058 Uiso 1 1 calc R U . . .
C119 C 1.1781(7) 0.6657(2) 0.68123(18) 0.0486(19) Uani 1 1 d G . . . .
H119 H 1.1582 0.6130 0.6775 0.058 Uiso 1 1 calc R U . . .
C90 C 1.2966(6) 0.6993(2) 0.65839(16) 0.0492(19) Uani 1 1 d G . . . .
H90 H 1.3576 0.6696 0.6390 0.059 Uiso 1 1 calc R U . . .
C87 C 1.3257(5) 0.7763(3) 0.66389(15) 0.0395(15) Uani 1 1 d G . . . .
H87 H 1.4067 0.7992 0.6483 0.047 Uiso 1 1 calc R U . . .
C27 C 1.7155(8) 1.4201(5) 0.7801(2) 0.0346(14) Uani 1 1 d . . . . .
O28 O 1.8937(6) 1.8364(3) 0.80414(19) 0.0400(11) Uani 1 1 d . . . . .
C29 C 1.6452(7) 1.6630(5) 0.69550(19) 0.0313(14) Uani 1 1 d . . . . .
C30 C 1.7843(11) 1.7168(5) 0.6301(2) 0.0467(19) Uani 1 1 d . . . . .
H30A H 1.8550 1.6742 0.6307 0.070 Uiso 1 1 calc R U . . .
H30B H 1.8375 1.7635 0.6220 0.070 Uiso 1 1 calc R U . . .
H30C H 1.7059 1.7066 0.6078 0.070 Uiso 1 1 calc R U . . .
C31 C 1.3641(9) 1.1396(4) 0.8042(2) 0.0357(15) Uani 1 1 d . . . . .
C32 C 1.6490(7) 1.7895(4) 0.8667(2) 0.0328(13) Uani 1 1 d . . . . .
C33 C 1.5658(7) 1.5358(4) 0.7797(2) 0.0321(14) Uani 1 1 d . . . . .
C34 C 1.3760(8) 1.1440(3) 0.58756(19) 0.0276(12) Uani 1 1 d . . . . .
C35 C 1.3794(7) 1.3249(3) 0.64932(19) 0.0238(11) Uani 1 1 d . . . . .
O36 O 1.1159(6) 0.9642(3) 0.69775(17) 0.0375(11) Uani 1 1 d . . . . .
C37 C 1.7056(9) 1.4189(4) 0.8293(2) 0.0353(14) Uani 1 1 d . . . . .
C38 C 1.5747(7) 1.7350(4) 0.7602(2) 0.0307(13) Uani 1 1 d . . . . .
C39 C 1.3596(8) 1.0105(4) 0.6323(2) 0.0307(13) Uani 1 1 d . . . . .
O40 O 1.1223(6) 1.2615(3) 0.80014(16) 0.0394(12) Uani 1 1 d . . . . .
C41 C 1.2803(8) 1.0169(4) 0.5922(2) 0.0317(12) Uani 1 1 d . . . . .
C42 C 1.4352(7) 1.0685(4) 0.7396(2) 0.0291(12) Uani 1 1 d . . . . .
C43 C 1.4345(7) 1.1383(4) 0.7633(2) 0.0287(12) Uani 1 1 d . . . . .
C44 C 1.6288(9) 1.4765(5) 0.8483(2) 0.0402(16) Uani 1 1 d . . . . .
C45 C 1.4861(7) 1.7482(4) 0.8033(2) 0.0342(14) Uani 1 1 d . . . . .
H45A H 1.3953 1.7160 0.8023 0.041 Uiso 1 1 calc R U . . .
H45B H 1.4523 1.8018 0.8036 0.041 Uiso 1 1 calc R U . . .
C46 C 1.4507(7) 1.2641(3) 0.6726(2) 0.0249(11) Uani 1 1 d . . . . .
C47 C 1.7248(8) 1.7867(5) 0.9076(2) 0.0365(14) Uani 1 1 d . . . . .
C48 C 1.4483(7) 1.1389(4) 0.6288(2) 0.0280(12) Uani 1 1 d . . . . .
C49 C 1.5577(8) 1.6633(4) 0.8708(2) 0.0317(14) Uani 1 1 d . . . . .
C50 C 1.5696(8) 1.6662(4) 0.7368(2) 0.0319(14) Uani 1 1 d . . . . .
C51 C 1.5596(7) 1.5346(5) 0.8280(2) 0.0341(14) Uani 1 1 d . . . . .
C52 C 1.7280(5) 1.4704(3) 0.62823(11) 0.0324(14) Uani 1 1 d G . . . .
C106 C 1.8232(6) 1.4088(3) 0.62244(13) 0.0483(19) Uani 1 1 d G . . . .
H106 H 1.8876 1.3934 0.6462 0.058 Uiso 1 1 calc R U . . .
C96 C 1.8244(7) 1.3696(3) 0.58192(16) 0.056(2) Uani 1 1 d G . . . .
H96 H 1.8895 1.3275 0.5780 0.068 Uiso 1 1 calc R U . . .
C111 C 1.7303(7) 1.3921(3) 0.54718(13) 0.0503(19) Uani 1 1 d G . . . .
H111 H 1.7311 1.3654 0.5195 0.060 Uiso 1 1 calc R U . . .
C112 C 1.6350(6) 1.4538(4) 0.55297(13) 0.051(2) Uani 1 1 d G . . . .
H112 H 1.5707 1.4692 0.5292 0.061 Uiso 1 1 calc R U . . .
C85 C 1.6339(5) 1.4930(3) 0.59350(15) 0.0424(17) Uani 1 1 d G . . . .
H85 H 1.5688 1.5351 0.5975 0.051 Uiso 1 1 calc R U . . .
C53 C 1.7110(8) 1.7171(4) 0.9316(2) 0.0347(14) Uani 1 1 d . . . . .
C54 C 1.2912(9) 1.0838(4) 0.5685(2) 0.0352(14) Uani 1 1 d . . . . .
C55 C 1.6282(7) 1.6612(5) 0.9136(2) 0.0371(15) Uani 1 1 d . . . . .
C56 C 1.4697(7) 1.5958(5) 0.8546(2) 0.0357(15) Uani 1 1 d . . . . .
H56A H 1.3874 1.6144 0.8352 0.043 Uiso 1 1 calc R U . . .
H56B H 1.4232 1.5709 0.8810 0.043 Uiso 1 1 calc R U . . .
C57 C 1.6815(6) 1.4697(3) 0.98208(13) 0.0386(15) Uani 1 1 d G . . . .
C114 C 1.5690(6) 1.4874(3) 1.01256(16) 0.049(2) Uani 1 1 d G . . . .
H114 H 1.5044 1.5293 1.0070 0.059 Uiso 1 1 calc R U . . .
C74 C 1.5511(6) 1.4439(4) 1.05114(15) 0.057(2) Uani 1 1 d G . . . .
H74 H 1.4741 1.4561 1.0720 0.068 Uiso 1 1 calc R U . . .
C118 C 1.6456(8) 1.3827(4) 1.05922(16) 0.056(2) Uani 1 1 d G . . . .
H118 H 1.6334 1.3530 1.0856 0.067 Uiso 1 1 calc R U . . .
C69 C 1.7582(8) 1.3650(3) 1.02873(19) 0.076(3) Uani 1 1 d G . . . .
H69 H 1.8228 1.3232 1.0343 0.092 Uiso 1 1 calc R U . . .
C110 C 1.7761(6) 1.4085(4) 0.99016(17) 0.057(2) Uani 1 1 d G . . . .
H110 H 1.8530 1.3964 0.9693 0.069 Uiso 1 1 calc R U . . .
C58 C 1.3599(7) 1.0071(4) 0.7592(2) 0.0292(12) Uani 1 1 d . . . . .
C59 C 1.5247(7) 1.2057(4) 0.7476(2) 0.0314(13) Uani 1 1 d . . . . .
H59A H 1.5639 1.2322 0.7745 0.038 Uiso 1 1 calc R U . . .
H59B H 1.6120 1.1865 0.7306 0.038 Uiso 1 1 calc R U . . .
C61 C 1.2935(7) 1.3832(3) 0.7163(2) 0.0267(11) Uani 1 1 d . . . . .
C62 C 1.4815(7) 1.5959(4) 0.75169(19) 0.0290(12) Uani 1 1 d . . . . .
H62A H 1.4420 1.5707 0.7244 0.035 Uiso 1 1 calc R U . . .
H62B H 1.3942 1.6134 0.7694 0.035 Uiso 1 1 calc R U . . .
C63 C 1.6485(8) 1.7958(4) 0.7401(2) 0.0340(14) Uani 1 1 d . . . . .
C64 C 1.5383(7) 1.2076(4) 0.6455(2) 0.0288(12) Uani 1 1 d . . . . .
H64A H 1.6229 1.1890 0.6639 0.035 Uiso 1 1 calc R U . . .
H64B H 1.5812 1.2341 0.6191 0.035 Uiso 1 1 calc R U . . .
C65 C 1.2795(6) 1.3307(3) 0.86986(12) 0.0368(15) Uani 1 1 d G . . . .
C95 C 1.1900(6) 1.3952(3) 0.87243(13) 0.050(2) Uani 1 1 d G . . . .
H95 H 1.1306 1.4099 0.8474 0.060 Uiso 1 1 calc R U . . .
C116 C 1.1873(6) 1.4381(3) 0.91159(15) 0.0505(19) Uani 1 1 d G . . . .
H116 H 1.1261 1.4821 0.9133 0.061 Uiso 1 1 calc R U . . .
C60 C 1.2742(7) 1.4166(3) 0.94819(12) 0.0391(15) Uani 1 1 d G . . . .
H60 H 1.2724 1.4459 0.9750 0.047 Uiso 1 1 calc R U . . .
C103 C 1.3638(6) 1.3521(3) 0.94562(12) 0.0427(17) Uani 1 1 d G . . . .
H103 H 1.4231 1.3374 0.9706 0.051 Uiso 1 1 calc R U . . .
C122 C 1.3664(6) 1.3092(2) 0.90646(14) 0.0414(17) Uani 1 1 d G . . . .
H122 H 1.4276 1.2652 0.9047 0.050 Uiso 1 1 calc R U . . .
C66 C 1.2249(9) 0.9358(4) 0.8203(2) 0.0381(15) Uani 1 1 d . . . . .
H66A H 1.1188 0.9323 0.8121 0.057 Uiso 1 1 calc R U . . .
H66B H 1.2344 0.9368 0.8531 0.057 Uiso 1 1 calc R U . . .
H66C H 1.2786 0.8917 0.8084 0.057 Uiso 1 1 calc R U . . .
C67 C 1.2914(9) 1.0082(4) 0.8007(2) 0.0353(14) Uani 1 1 d . . . . .
C68 C 1.3006(8) 1.3839(4) 0.6719(2) 0.0319(13) Uani 1 1 d . . . . .
C70 C 1.3557(7) 1.4177(3) 0.43919(14) 0.065(3) Uani 1 1 d G . . . .
H70 H 1.3664 1.4466 0.4124 0.078 Uiso 1 1 calc R U . . .
C123 C 1.2462(7) 1.4370(3) 0.47033(17) 0.049(2) Uani 1 1 d G . . . .
H123 H 1.1820 1.4790 0.4649 0.059 Uiso 1 1 calc R U . . .
C105 C 1.2306(6) 1.3947(3) 0.50948(16) 0.0478(19) Uani 1 1 d G . . . .
H105 H 1.1558 1.4079 0.5308 0.057 Uiso 1 1 calc R U . . .
C104 C 1.3246(6) 1.3332(3) 0.51748(13) 0.0394(15) Uani 1 1 d G . . . .
C76 C 1.4341(6) 1.3140(3) 0.48633(16) 0.0403(16) Uani 1 1 d G . . . .
H76 H 1.4983 1.2720 0.4918 0.048 Uiso 1 1 calc R U . . .
C115 C 1.4497(7) 1.3562(4) 0.44719(15) 0.061(3) Uani 1 1 d G . . . .
H115 H 1.5245 1.3431 0.4259 0.073 Uiso 1 1 calc R U . . .
C71 C 1.7986(9) 1.3602(4) 0.7551(2) 0.0356(14) Uani 1 1 d . . . . .
H71A H 1.7272 1.3242 0.7420 0.053 Uiso 1 1 calc R U . . .
H71B H 1.8657 1.3333 0.7757 0.053 Uiso 1 1 calc R U . . .
H71C H 1.8577 1.3838 0.7311 0.053 Uiso 1 1 calc R U . . .
C72 C 1.7846(10) 1.8619(5) 0.6775(2) 0.0441(17) Uani 1 1 d . . . . .
H72A H 1.8708 1.8474 0.6590 0.066 Uiso 1 1 calc R U . . .
H72B H 1.8179 1.8958 0.7016 0.066 Uiso 1 1 calc R U . . .
H72C H 1.7106 1.8882 0.6588 0.066 Uiso 1 1 calc R U . . .
C73 C 1.7143(9) 1.7259(6) 0.6756(2) 0.0413(17) Uani 1 1 d . . . . .
C77 C 1.7890(11) 1.7043(6) 0.9766(3) 0.053(2) Uani 1 1 d . . . . .
H77A H 1.8069 1.7533 0.9913 0.079 Uiso 1 1 calc R U . . .
H77B H 1.8849 1.6785 0.9716 0.079 Uiso 1 1 calc R U . . .
H77C H 1.7254 1.6727 0.9959 0.079 Uiso 1 1 calc R U . . .
C78 C 1.2906(8) 1.0794(3) 0.8247(2) 0.0301(12) Uani 1 1 d . . . . .
C79 C 1.2144(9) 1.4425(5) 0.7451(3) 0.0400(15) Uani 1 1 d . . . . .
H79A H 1.1213 1.4210 0.7570 0.060 Uiso 1 1 calc R U . . .
H79B H 1.1913 1.4871 0.7267 0.060 Uiso 1 1 calc R U . . .
H79C H 1.2798 1.4573 0.7700 0.060 Uiso 1 1 calc R U . . .
C80 C 1.2337(11) 1.4474(4) 0.6427(2) 0.0437(17) Uani 1 1 d . . . . .
H80A H 1.3136 1.4717 0.6253 0.066 Uiso 1 1 calc R U . . .
H80B H 1.1855 1.4853 0.6619 0.066 Uiso 1 1 calc R U . . .
H80C H 1.1592 1.4258 0.6221 0.066 Uiso 1 1 calc R U . . .
C82 C 1.7753(11) 1.3548(5) 0.8550(2) 0.049(2) Uani 1 1 d . . . . .
H82A H 1.7801 1.3681 0.8869 0.074 Uiso 1 1 calc R U . . .
H82B H 1.8768 1.3456 0.8437 0.074 Uiso 1 1 calc R U . . .
H82C H 1.7147 1.3089 0.8511 0.074 Uiso 1 1 calc R U . . .
C83 C 1.2109(12) 1.0956(4) 0.5248(2) 0.0454(19) Uani 1 1 d . . . . .
H83A H 1.2624 1.0673 0.5010 0.068 Uiso 1 1 calc R U . . .
H83B H 1.2102 1.1498 0.5173 0.068 Uiso 1 1 calc R U . . .
H83C H 1.1076 1.0773 0.5274 0.068 Uiso 1 1 calc R U . . .
C94 C 1.2217(12) 1.0867(5) 0.8703(3) 0.050(2) Uani 1 1 d . . . . .
H94A H 1.1146 1.0749 0.8686 0.075 Uiso 1 1 calc R U . . .
H94B H 1.2348 1.1388 0.8813 0.075 Uiso 1 1 calc R U . . .
H94C H 1.2707 1.0513 0.8911 0.075 Uiso 1 1 calc R U . . .
C97 C 1.1825(10) 0.9488(5) 0.5768(3) 0.0473(18) Uani 1 1 d . . . . .
H97A H 1.1215 0.9309 0.6020 0.071 Uiso 1 1 calc R U . . .
H97B H 1.2475 0.9075 0.5664 0.071 Uiso 1 1 calc R U . . .
H97C H 1.1167 0.9649 0.5522 0.071 Uiso 1 1 calc R U . . .
C99 C 1.8140(11) 1.8494(4) 0.9247(2) 0.0426(17) Uani 1 1 d . . . . .
H99A H 1.7928 1.8567 0.9567 0.064 Uiso 1 1 calc R U . . .
H99B H 1.7888 1.8959 0.9083 0.064 Uiso 1 1 calc R U . . .
H99C H 1.9207 1.8380 0.9207 0.064 Uiso 1 1 calc R U . . .
Cl1 Cl 1.8335(3) 1.0795(2) 0.61283(11) 0.0864(11) Uani 1 1 d . . . . .
Cl2 Cl 2.1777(3) 1.7209(2) 0.88952(11) 0.0881(11) Uani 1 1 d . . . . .
O1 O 1.8760(7) 1.2016(6) 0.6996(2) 0.071(2) Uani 1 1 d . . . . .
O2 O 2.1300(7) 1.5770(6) 0.8198(3) 0.088(3) Uani 1 1 d . . . . .
C8 C 1.9820(10) 1.5786(6) 0.8042(3) 0.055(2) Uani 1 1 d . . . . .
H8A H 1.9044 1.5545 0.8231 0.066 Uiso 1 1 calc R U . . .
H8B H 1.9657 1.5733 0.7714 0.066 Uiso 1 1 calc R U . . .
C10 C 1.9912(11) 1.1190(7) 0.6431(5) 0.074(3) Uani 1 1 d . . . . .
H10A H 2.0148 1.0860 0.6691 0.089 Uiso 1 1 calc R U . . .
H10B H 2.0798 1.1198 0.6231 0.089 Uiso 1 1 calc R U . . .
C11 C 2.0303(10) 1.2267(7) 0.6986(4) 0.065(3) Uani 1 1 d . . . . .
H11A H 2.0496 1.2821 0.6991 0.077 Uiso 1 1 calc R U . . .
H11B H 2.1055 1.1956 0.7147 0.077 Uiso 1 1 calc R U . . .
C12 C 2.0179(10) 1.6774(6) 0.8653(3) 0.058(2) Uani 1 1 d . . . . .
H12A H 1.9852 1.6348 0.8847 0.069 Uiso 1 1 calc R U . . .
H12B H 1.9352 1.7148 0.8640 0.069 Uiso 1 1 calc R U . . .
C13 C 1.9619(8) 1.1949(5) 0.6589(2) 0.0482(17) Uani 1 1 d . . . . .
H13 H 1.9362 1.2325 0.6350 0.058 Uiso 1 1 calc R U . . .
C1 C 2.0474(10) 1.6486(6) 0.8200(2) 0.058(2) Uani 1 1 d . . . . .
H1 H 2.0757 1.6869 0.7967 0.070 Uiso 1 1 calc R U . . .
Cl3 Cl 2.3792(5) 1.6118(3) 0.5331(2) 0.1299(18) Uani 1 1 d . . . . .
O6 O 2.1917(11) 1.7669(4) 0.5392(3) 0.084(3) Uani 1 1 d . . . . .
C5 C 2.0467(13) 1.7569(6) 0.5258(3) 0.067(3) Uani 1 1 d . . . . .
H5A H 2.0261 1.7547 0.4932 0.081 Uiso 1 1 calc R U . . .
H5B H 1.9668 1.7806 0.5441 0.081 Uiso 1 1 calc R U . . .
C3 C 2.1304(13) 1.6964(5) 0.5453(3) 0.069(3) Uani 1 1 d D . . . .
H3 H 2.1068 1.6766 0.5760 0.083 Uiso 1 1 calc R U . . .
C2 C 2.2104(18) 1.6451(9) 0.5090(5) 0.146(9) Uani 1 1 d D . . . .
H2A H 2.2318 1.6752 0.4816 0.175 Uiso 1 1 calc R U . . .
H2B H 2.1453 1.6019 0.5006 0.175 Uiso 1 1 calc R U . . .
Cl4 Cl 1.3724(10) 1.6944(5) 1.0344(4) 0.199(5) Uani 0.864(11) 1 d D U P A 1
C4 C 1.186(2) 1.6748(7) 1.0371(6) 0.153(10) Uani 1 1 d D U . . .
H4AA H 1.1547 1.6670 1.0687 0.183 Uiso 0.864(11) 1 calc R U P A 1
H4AB H 1.1268 1.7173 1.0244 0.183 Uiso 0.864(11) 1 calc R U P A 1
H4BC H 1.2412 1.7094 1.0168 0.183 Uiso 0.136(11) 1 calc R U P A 2
H4BD H 1.2576 1.6603 1.0610 0.183 Uiso 0.136(11) 1 calc R U P A 2
O15 O 1.2040(13) 1.5356(7) 1.0353(3) 0.096(3) Uani 1 1 d . . . . .
C9 C 1.056(2) 1.5592(12) 1.0359(7) 0.136(8) Uani 1 1 d D . . . .
H9A H 1.0184 1.5825 1.0639 0.163 Uiso 1 1 calc R U . . .
H9B H 0.9822 1.5279 1.0195 0.163 Uiso 1 1 calc R U . . .
C14 C 1.1613(15) 1.6024(6) 1.0097(5) 0.107(5) Uani 1 1 d D . . . .
H14 H 1.1591 1.6026 0.9761 0.129 Uiso 1 1 calc R U . . .
Cl5 Cl 1.055(3) 1.7317(12) 1.0636(7) 0.145(18) Uani 0.136(11) 1 d D U P A 2

loop_
_atom_site_aniso_label
_atom_site_aniso_U_11
_atom_site_aniso_U_22
_atom_site_aniso_U_33
_atom_site_aniso_U_23
_atom_site_aniso_U_13
_atom_site_aniso_U_12
P1 0.0346(8) 0.0337(9) 0.0259(7) -0.0016(7) -0.0037(6) -0.0047(7)
P2 0.0365(8) 0.0266(7) 0.0289(7) 0.0037(7) 0.0051(6) 0.0010(7)
P3 0.0313(7) 0.0311(8) 0.0257(7) -0.0036(7) -0.0013(6) -0.0017(7)
P4 0.0322(7) 0.0321(9) 0.0296(7) 0.0008(6) 0.0028(6) 0.0017(7)
P5 0.0349(7) 0.0219(7) 0.0330(7) -0.0014(6) 0.0001(6) 0.0026(7)
P6 0.0410(9) 0.0383(9) 0.0274(7) 0.0043(8) 0.0021(7) 0.0007(9)
O3 0.039(2) 0.030(2) 0.0252(18) 0.0034(18) -0.0056(17) 0.000(2)
O4 0.032(2) 0.043(3) 0.036(2) -0.001(2) 0.011(2) 0.006(2)
O5 0.041(2) 0.040(3) 0.034(2) -0.011(2) -0.003(2) 0.001(2)
C6 0.032(3) 0.039(4) 0.031(3) 0.010(3) 0.001(2) 0.001(3)
O7 0.045(3) 0.022(2) 0.032(2) -0.0077(18) 0.003(2) 0.0040(19)
O8 0.034(2) 0.039(3) 0.038(2) 0.006(2) -0.0071(19) 0.005(2)
O9 0.047(3) 0.019(2) 0.031(2) 0.0019(18) -0.003(2) 0.0023(19)
O10 0.051(3) 0.021(2) 0.032(2) -0.0016(18) 0.007(2) 0.005(2)
O11 0.038(2) 0.052(3) 0.0259(19) 0.011(2) 0.0032(18) 0.002(2)
O12 0.044(2) 0.035(3) 0.032(2) 0.006(2) 0.000(2) -0.002(2)
O13 0.034(2) 0.043(3) 0.0225(19) -0.0049(19) -0.0070(17) -0.004(2)
O14 0.036(2) 0.028(2) 0.035(2) -0.0008(19) 0.0003(19) -0.005(2)
C15 0.032(3) 0.017(2) 0.029(3) 0.001(2) 0.000(2) -0.001(2)
O16 0.047(3) 0.034(2) 0.022(2) 0.0006(19) 0.0059(19) -0.003(2)
C17 0.032(3) 0.017(2) 0.026(3) 0.004(2) 0.004(2) 0.006(2)
C18 0.020(2) 0.052(4) 0.030(3) -0.004(3) 0.004(2) 0.003(3)
C19 0.039(3) 0.029(3) 0.036(3) -0.004(3) -0.002(3) 0.002(3)
C84 0.060(4) 0.028(3) 0.056(4) 0.021(3) 0.019(4) -0.008(3)
C93 0.048(4) 0.033(4) 0.115(8) 0.024(5) 0.002(5) -0.005(4)
C109 0.055(5) 0.049(5) 0.076(6) -0.011(5) -0.034(5) -0.002(4)
C100 0.066(5) 0.051(5) 0.042(4) -0.014(4) -0.012(4) 0.013(4)
C86 0.050(4) 0.035(4) 0.047(4) -0.007(3) 0.005(3) 0.000(3)
C20 0.028(3) 0.049(4) 0.027(3) -0.006(3) -0.001(2) -0.012(3)
O21 0.039(2) 0.048(3) 0.034(2) 0.000(2) 0.008(2) -0.002(2)
C22 0.023(2) 0.021(3) 0.033(3) 0.003(2) 0.000(2) -0.003(2)
O23 0.030(2) 0.041(3) 0.040(2) -0.004(2) -0.0018(19) -0.002(2)
C24 0.025(2) 0.032(3) 0.025(3) 0.000(2) -0.004(2) 0.005(2)
O25 0.045(3) 0.042(3) 0.062(3) 0.003(3) -0.002(3) 0.004(3)
C26 0.041(3) 0.023(3) 0.034(3) 0.003(2) 0.001(3) -0.001(3)
C81 0.042(4) 0.050(4) 0.048(4) -0.007(4) -0.002(3) 0.016(4)
C89 0.057(4) 0.052(5) 0.035(3) 0.012(3) -0.004(3) -0.011(4)
C119 0.072(5) 0.020(3) 0.054(4) 0.014(3) -0.010(4) -0.002(3)
C90 0.058(5) 0.026(3) 0.064(5) -0.008(3) -0.017(4) 0.008(3)
C87 0.043(3) 0.038(4) 0.037(3) 0.001(3) 0.002(3) 0.008(3)
C27 0.038(3) 0.042(4) 0.024(3) -0.003(3) 0.001(2) -0.008(3)
O28 0.036(2) 0.033(2) 0.051(3) -0.006(2) 0.002(2) 0.003(2)
C29 0.027(3) 0.049(4) 0.017(2) -0.001(3) -0.001(2) 0.001(3)
C30 0.066(5) 0.046(4) 0.028(3) 0.008(3) 0.012(3) -0.005(4)
C31 0.048(4) 0.018(3) 0.041(3) -0.005(3) -0.008(3) -0.002(3)
C32 0.027(3) 0.039(3) 0.033(3) -0.003(3) 0.006(2) -0.002(3)
C33 0.026(3) 0.045(4) 0.026(3) -0.002(3) -0.002(2) -0.006(3)
C34 0.045(3) 0.016(2) 0.021(2) -0.001(2) -0.002(2) 0.003(2)
C35 0.030(3) 0.017(2) 0.024(3) 0.000(2) -0.001(2) -0.003(2)
O36 0.033(2) 0.042(3) 0.037(2) 0.002(2) 0.001(2) 0.006(2)
C37 0.042(3) 0.037(3) 0.027(3) 0.010(3) 0.003(3) -0.006(3)
C38 0.028(3) 0.032(3) 0.032(3) 0.006(3) -0.002(2) 0.005(3)
C39 0.046(3) 0.018(3) 0.028(3) 0.006(2) 0.004(2) 0.010(3)
O40 0.040(2) 0.045(3) 0.032(2) -0.001(2) -0.007(2) -0.010(2)
C41 0.037(3) 0.023(3) 0.035(3) -0.006(3) -0.002(2) 0.006(3)
C42 0.027(3) 0.033(3) 0.027(3) -0.001(3) -0.007(2) -0.001(3)
C43 0.028(3) 0.026(3) 0.032(3) -0.001(2) -0.009(2) 0.002(3)
C44 0.043(4) 0.048(4) 0.030(3) 0.002(3) 0.004(3) -0.005(3)
C45 0.027(3) 0.033(3) 0.043(3) 0.001(3) 0.005(3) -0.002(3)
C46 0.029(2) 0.015(2) 0.031(3) 0.003(2) 0.001(2) 0.003(2)
C47 0.038(3) 0.039(4) 0.032(3) -0.002(3) 0.005(3) 0.001(3)
C48 0.026(3) 0.027(3) 0.030(3) 0.003(2) 0.004(2) -0.002(2)
C49 0.033(3) 0.037(4) 0.025(3) -0.006(3) 0.005(2) 0.009(3)
C50 0.030(3) 0.040(4) 0.025(3) 0.007(3) 0.001(2) 0.003(3)
C51 0.024(3) 0.045(4) 0.033(3) -0.006(3) 0.002(2) -0.007(3)
C52 0.030(3) 0.045(4) 0.022(2) -0.002(3) -0.001(2) -0.003(3)
C106 0.059(4) 0.057(5) 0.030(3) -0.010(3) -0.005(3) 0.015(4)
C96 0.062(5) 0.072(6) 0.036(3) -0.016(4) -0.001(3) 0.013(5)
C111 0.064(5) 0.052(4) 0.035(3) -0.004(3) 0.002(3) -0.013(4)
C112 0.062(5) 0.059(5) 0.032(3) -0.012(4) -0.018(3) -0.005(5)
C85 0.040(3) 0.052(5) 0.035(3) 0.003(3) -0.003(3) -0.003(4)
C53 0.041(3) 0.030(3) 0.034(3) -0.003(3) 0.001(3) 0.006(3)
C54 0.042(3) 0.038(4) 0.026(3) -0.002(3) -0.006(3) 0.001(3)
C55 0.025(3) 0.048(4) 0.038(3) 0.008(3) 0.005(3) 0.004(3)
C56 0.023(2) 0.055(4) 0.029(3) 0.007(3) 0.005(2) 0.006(3)
C57 0.047(4) 0.044(4) 0.025(3) 0.006(3) -0.009(3) 0.001(3)
C114 0.050(4) 0.069(6) 0.030(3) 0.000(4) 0.003(3) -0.008(4)
C74 0.073(6) 0.065(6) 0.033(3) 0.010(4) -0.001(4) -0.007(5)
C118 0.078(6) 0.056(5) 0.033(3) 0.022(4) -0.008(4) -0.006(5)
C69 0.082(7) 0.080(8) 0.067(6) 0.027(6) -0.005(6) 0.008(7)
C110 0.088(7) 0.048(5) 0.036(3) 0.015(4) -0.010(4) 0.006(5)
C58 0.032(3) 0.027(3) 0.029(3) -0.002(2) -0.003(2) 0.006(3)
C59 0.020(2) 0.040(4) 0.034(3) 0.005(3) -0.002(2) -0.003(3)
C61 0.029(2) 0.015(2) 0.036(3) -0.001(2) 0.000(2) -0.004(2)
C62 0.033(3) 0.027(3) 0.027(3) -0.002(2) -0.003(2) 0.000(3)
C63 0.038(3) 0.032(3) 0.031(3) 0.003(3) -0.002(3) -0.003(3)
C64 0.032(3) 0.021(3) 0.034(3) -0.005(2) 0.006(2) -0.007(2)
C65 0.047(4) 0.028(3) 0.035(3) -0.004(3) 0.003(3) 0.000(3)
C95 0.063(5) 0.050(4) 0.036(3) -0.012(3) -0.004(3) 0.026(4)
C116 0.064(5) 0.048(4) 0.040(3) -0.013(3) 0.009(3) 0.015(4)
C60 0.054(4) 0.034(3) 0.030(3) -0.010(2) 0.003(3) 0.001(3)
C103 0.063(5) 0.035(3) 0.030(3) 0.003(3) 0.000(3) 0.000(4)
C122 0.062(4) 0.033(4) 0.029(3) -0.013(3) -0.013(3) 0.005(4)
C66 0.056(4) 0.021(3) 0.037(3) 0.000(2) 0.011(3) -0.004(3)
C67 0.050(4) 0.027(3) 0.029(3) -0.003(3) -0.002(3) 0.000(3)
C68 0.034(3) 0.017(2) 0.045(3) -0.006(3) -0.006(3) 0.000(3)
C70 0.085(7) 0.077(7) 0.035(4) 0.012(4) -0.012(4) -0.023(7)
C123 0.072(5) 0.040(4) 0.035(3) 0.019(3) -0.015(4) -0.007(4)
C105 0.051(4) 0.042(4) 0.051(4) 0.009(4) 0.013(4) 0.009(4)
C104 0.047(4) 0.034(3) 0.037(3) 0.000(3) 0.004(3) -0.009(3)
C76 0.052(4) 0.035(3) 0.034(3) 0.001(3) 0.008(3) 0.002(3)
C115 0.076(6) 0.073(7) 0.034(4) -0.007(4) 0.014(4) -0.016(6)
C71 0.048(3) 0.023(3) 0.036(3) -0.006(3) -0.002(3) -0.002(3)
C72 0.052(4) 0.047(4) 0.034(3) 0.011(3) 0.003(3) 0.006(4)
C73 0.039(3) 0.069(5) 0.016(2) 0.004(3) -0.001(2) 0.004(4)
C77 0.062(5) 0.068(6) 0.028(3) 0.004(3) -0.017(3) 0.006(5)
C78 0.042(3) 0.014(2) 0.034(3) 0.001(2) 0.002(3) 0.000(2)
C79 0.038(3) 0.036(4) 0.045(4) 0.001(3) 0.004(3) 0.003(3)
C80 0.066(5) 0.026(3) 0.039(3) 0.002(3) 0.006(3) 0.008(3)
C82 0.071(5) 0.047(4) 0.031(3) 0.012(3) 0.000(3) 0.012(4)
C83 0.079(6) 0.020(3) 0.037(3) -0.005(3) -0.012(4) -0.006(4)
C94 0.074(6) 0.036(4) 0.040(4) -0.007(3) 0.006(4) 0.009(4)
C97 0.048(4) 0.046(4) 0.047(4) -0.004(4) -0.002(3) 0.002(4)
C99 0.068(5) 0.028(3) 0.032(3) -0.004(3) -0.015(3) 0.001(3)
Cl1 0.0667(14) 0.097(2) 0.095(2) -0.0699(19) 0.0041(14) -0.0068(16)
Cl2 0.0601(13) 0.111(3) 0.094(2) -0.065(2) 0.0056(14) -0.0109(17)
O1 0.045(3) 0.122(6) 0.046(3) -0.030(4) 0.004(3) -0.011(4)
O2 0.045(3) 0.124(7) 0.096(5) -0.089(5) -0.014(3) 0.013(4)
C8 0.046(4) 0.071(6) 0.046(4) -0.013(4) -0.013(3) -0.007(4)
C10 0.043(4) 0.067(6) 0.113(8) -0.037(6) -0.016(5) 0.020(5)
C11 0.043(4) 0.078(7) 0.072(6) -0.014(6) 0.002(4) -0.028(5)
C12 0.051(4) 0.057(5) 0.065(5) -0.018(4) 0.025(4) -0.005(4)
C13 0.047(3) 0.066(5) 0.031(3) -0.011(3) 0.004(3) -0.012(3)
C1 0.067(5) 0.074(5) 0.034(3) 0.008(3) -0.003(3) -0.021(4)
Cl3 0.102(3) 0.080(2) 0.208(5) -0.018(3) -0.040(3) 0.026(2)
O6 0.090(6) 0.042(4) 0.118(7) -0.013(4) -0.004(5) -0.003(4)
C5 0.081(6) 0.058(5) 0.062(5) 0.022(4) -0.003(5) -0.002(5)
C3 0.088(7) 0.060(5) 0.060(5) 0.024(4) -0.012(5) -0.001(5)
C2 0.129(14) 0.080(9) 0.23(2) -0.061(12) -0.096(15) 0.051(10)
Cl4 0.192(7) 0.125(5) 0.281(11) 0.019(6) -0.138(8) -0.060(6)
C4 0.21(2) 0.061(8) 0.184(18) -0.025(9) -0.103(17) 0.044(11)
O15 0.108(7) 0.105(7) 0.074(5) -0.031(5) -0.012(5) 0.023(6)
C9 0.114(13) 0.146(18) 0.148(16) -0.022(14) 0.059(13) -0.007(13)
C14 0.096(9) 0.087(9) 0.138(13) -0.017(9) -0.054(9) 0.018(8)
Cl5 0.28(5) 0.080(15) 0.071(13) 0.003(10) -0.08(2) -0.07(2)

loop_
_atom_type_symbol
_atom_type_description
_atom_type_scat_dispersion_real
_atom_type_scat_dispersion_imag
_atom_type_scat_source
C C 0.0033 0.0016 'International Tables Vol C Tables 4.2.6.8 and 6.1.1.4'
H H 0.0000 0.0000 'International Tables Vol C Tables 4.2.6.8 and 6.1.1.4'
Cl Cl 0.1484 0.1585 'International Tables Vol C Tables 4.2.6.8 and 6.1.1.4'
O O 0.0106 0.0060 'International Tables Vol C Tables 4.2.6.8 and 6.1.1.4'
P P 0.1023 0.0942 'International Tables Vol C Tables 4.2.6.8 and 6.1.1.4'

loop_
_geom_angle_atom_site_label_1
_geom_angle_atom_site_label_2
_geom_angle_atom_site_label_3
_geom_angle
_geom_angle_site_symmetry_1
_geom_angle_site_symmetry_3
_geom_angle_publ_flag
O3 P1 C52 103.3(2) . . ?
O13 P1 O3 104.9(3) . . ?
O13 P1 C52 101.3(3) . . ?
O23 P1 O3 113.9(3) . . ?
O23 P1 O13 115.3(3) . . ?
O23 P1 C52 116.5(3) . . ?
O10 P2 O16 103.6(3) . . ?
O10 P2 C104 103.3(2) . . ?
O16 P2 C104 101.8(3) . . ?
O21 P2 O10 115.7(3) . . ?
O21 P2 O16 114.7(3) . . ?
O21 P2 C104 115.9(3) . . ?
O5 P3 O14 103.8(3) . . ?
O5 P3 C65 101.6(2) . . ?
O14 P3 C65 102.1(3) . . ?
O40 P3 O5 115.4(3) . . ?
O40 P3 O14 113.8(3) . . ?
O40 P3 C65 118.1(3) . . ?
O4 P4 O8 103.5(3) . . ?
O4 P4 C19 102.0(3) . . ?
O8 P4 C19 103.7(3) . . ?
O28 P4 O4 115.4(3) . . ?
O28 P4 O8 114.2(3) . . ?
O28 P4 C19 116.4(3) . . ?
O7 P5 O9 103.7(3) . . ?
O7 P5 C26 105.7(3) . . ?
O9 P5 C26 102.2(2) . . ?
O36 P5 O7 113.7(3) . . ?
O36 P5 O9 113.6(3) . . ?
O36 P5 C26 116.4(3) . . ?
O11 P6 C57 100.9(3) . . ?
O12 P6 O11 105.6(3) . . ?
O12 P6 C57 102.8(3) . . ?
O25 P6 O11 114.7(4) . . ?
O25 P6 O12 114.6(3) . . ?
O25 P6 C57 116.4(3) . . ?
C29 O3 P1 122.3(4) . . ?
C32 O4 P4 118.9(4) . . ?
C31 O5 P3 121.0(4) . . ?
C63 C6 C72 119.9(7) . . ?
C73 C6 C63 118.2(7) . . ?
C73 C6 C72 121.9(6) . . ?
C58 O7 P5 119.3(4) . . ?
C63 O8 P4 120.0(5) . . ?
C39 O9 P5 124.0(4) . . ?
C34 O10 P2 119.8(4) . . ?
C55 O11 P6 123.0(4) . . ?
C44 O12 P6 123.1(5) . . ?
C20 O13 P1 123.5(5) . . ?
C15 O14 P3 122.2(4) . . ?
O14 C15 C22 118.7(5) . . ?
O14 C15 C61 116.9(5) . . ?
C22 C15 C61 124.0(6) . . ?
C35 O16 P2 121.8(4) . . ?
C39 C17 C24 120.3(5) . . ?
C48 C17 C24 124.3(6) . . ?
C48 C17 C39 115.1(5) . . ?
C32 C18 C45 118.1(7) . . ?
C32 C18 C49 118.8(6) . . ?
C49 C18 C45 123.1(7) . . ?
C84 C19 P4 118.3(3) . . ?
C84 C19 C86 120.0 . . ?
C86 C19 P4 121.4(3) . . ?
C19 C84 H84 120.0 . . ?
C19 C84 C93 120.0 . . ?
C93 C84 H84 120.0 . . ?
C84 C93 H93 120.0 . . ?
C84 C93 C109 120.0 . . ?
C109 C93 H93 120.0 . . ?
C93 C109 H109 120.0 . . ?
C100 C109 C93 120.0 . . ?
C100 C109 H109 120.0 . . ?
C109 C100 H100 120.0 . . ?
C109 C100 C86 120.0 . . ?
C86 C100 H100 120.0 . . ?
C19 C86 H86 120.0 . . ?
C100 C86 C19 120.0 . . ?
C100 C86 H86 120.0 . . ?
C27 C20 O13 115.4(7) . . ?
C27 C20 C33 126.5(6) . . ?
C33 C20 O13 117.9(7) . . ?
C15 C22 C59 118.7(6) . . ?
C46 C22 C15 117.2(6) . . ?
C46 C22 C59 123.9(6) . . ?
C17 C24 H24A 108.1 . . ?
C17 C24 H24B 108.1 . . ?
C17 C24 C42 116.8(5) . . ?
H24A C24 H24B 107.3 . . ?
C42 C24 H24A 108.1 . . ?
C42 C24 H24B 108.1 . . ?
C81 C26 P5 117.4(3) . . ?
C81 C26 C87 120.0 . . ?
C87 C26 P5 122.2(3) . . ?
C26 C81 H81 120.0 . . ?
C89 C81 C26 120.0 . . ?
C89 C81 H81 120.0 . . ?
C81 C89 H89 120.0 . . ?
C119 C89 C81 120.0 . . ?
C119 C89 H89 120.0 . . ?
C89 C119 H119 120.0 . . ?
C89 C119 C90 120.0 . . ?
C90 C119 H119 120.0 . . ?
C119 C90 H90 120.0 . . ?
C119 C90 C87 120.0 . . ?
C87 C90 H90 120.0 . . ?
C26 C87 H87 120.0 . . ?
C90 C87 C26 120.0 . . ?
C90 C87 H87 120.0 . . ?
C20 C27 C37 116.2(7) . . ?
C20 C27 C71 122.5(6) . . ?
C37 C27 C71 121.3(7) . . ?
O3 C29 C50 119.4(7) . . ?
O3 C29 C73 116.6(5) . . ?
C73 C29 C50 123.4(7) . . ?
H30A C30 H30B 109.5 . . ?
H30A C30 H30C 109.5 . . ?
H30B C30 H30C 109.5 . . ?
C73 C30 H30A 109.5 . . ?
C73 C30 H30B 109.5 . . ?
C73 C30 H30C 109.5 . . ?
C43 C31 O5 118.3(6) . . ?
C43 C31 C78 126.5(6) . . ?
C78 C31 O5 115.0(6) . . ?
C18 C32 O4 119.2(6) . . ?
C18 C32 C47 126.1(7) . . ?
C47 C32 O4 114.3(7) . . ?
C20 C33 C51 116.6(7) . . ?
C20 C33 C62 121.2(6) . . ?
C51 C33 C62 122.1(6) . . ?
O10 C34 C54 117.0(5) . . ?
C48 C34 O10 119.2(6) . . ?
C48 C34 C54 123.5(6) . . ?
O16 C35 C46 120.1(5) . . ?
O16 C35 C68 117.0(6) . . ?
C68 C35 C46 122.6(6) . . ?
C27 C37 C82 119.7(7) . . ?
C44 C37 C27 116.1(7) . . ?
C44 C37 C82 124.2(6) . . ?
C50 C38 C45 122.3(6) . . ?
C63 C38 C45 119.3(7) . . ?
C63 C38 C50 117.9(6) . . ?
O9 C39 C17 117.6(5) . . ?
C41 C39 O9 117.2(6) . . ?
C41 C39 C17 125.2(6) . . ?
C39 C41 C97 118.4(7) . . ?
C54 C41 C39 118.3(7) . . ?
C54 C41 C97 123.3(6) . . ?
C43 C42 C24 122.7(6) . . ?
C58 C42 C24 119.7(6) . . ?
C58 C42 C43 117.4(6) . . ?
C31 C43 C42 117.3(6) . . ?
C31 C43 C59 120.4(6) . . ?
C42 C43 C59 121.8(6) . . ?
C37 C44 O12 114.9(7) . . ?
C51 C44 O12 116.7(7) . . ?
C51 C44 C37 128.3(7) . . ?
C18 C45 H45A 108.1 . . ?
C18 C45 H45B 108.1 . . ?
C38 C45 C18 116.7(5) . . ?
C38 C45 H45A 108.1 . . ?
C38 C45 H45B 108.1 . . ?
H45A C45 H45B 107.3 . . ?
C22 C46 C35 118.5(5) . . ?
C22 C46 C64 123.4(6) . . ?
C35 C46 C64 117.9(5) . . ?
C32 C47 C53 115.3(7) . . ?
C32 C47 C99 123.0(7) . . ?
C53 C47 C99 121.7(6) . . ?
C17 C48 C64 121.8(6) . . ?
C34 C48 C17 119.7(6) . . ?
C34 C48 C64 118.5(6) . . ?
C18 C49 C55 115.4(7) . . ?
C18 C49 C56 124.5(6) . . ?
C55 C49 C56 119.9(7) . . ?
C29 C50 C62 117.9(6) . . ?
C38 C50 C29 117.1(7) . . ?
C38 C50 C62 125.0(5) . . ?
C33 C51 C56 121.2(7) . . ?
C44 C51 C33 116.4(7) . . ?
C44 C51 C56 122.4(6) . . ?
C106 C52 P1 118.8(3) . . ?
C106 C52 C85 120.0 . . ?
C85 C52 P1 121.0(3) . . ?
C52 C106 H106 120.0 . . ?
C96 C106 C52 120.0 . . ?
C96 C106 H106 120.0 . . ?
C106 C96 H96 120.0 . . ?
C111 C96 C106 120.0 . . ?
C111 C96 H96 120.0 . . ?
C96 C111 H111 120.0 . . ?
C96 C111 C112 120.0 . . ?
C112 C111 H111 120.0 . . ?
C111 C112 H112 120.0 . . ?
C111 C112 C85 120.0 . . ?
C85 C112 H112 120.0 . . ?
C52 C85 H85 120.0 . . ?
C112 C85 C52 120.0 . . ?
C112 C85 H85 120.0 . . ?
C47 C53 C77 121.9(7) . . ?
C55 C53 C47 118.6(7) . . ?
C55 C53 C77 119.4(7) . . ?
C34 C54 C83 119.8(6) . . ?
C41 C54 C34 118.1(6) . . ?
C41 C54 C83 122.0(7) . . ?
C49 C55 O11 116.8(7) . . ?
C53 C55 O11 117.6(6) . . ?
C53 C55 C49 125.6(7) . . ?
C49 C56 C51 116.1(5) . . ?
C49 C56 H56A 108.3 . . ?
C49 C56 H56B 108.3 . . ?
C51 C56 H56A 108.3 . . ?
C51 C56 H56B 108.3 . . ?
H56A C56 H56B 107.4 . . ?
C114 C57 P6 122.9(3) . . ?
C114 C57 C110 120.0 . . ?
C110 C57 P6 117.0(3) . . ?
C57 C114 H114 120.0 . . ?
C74 C114 C57 120.0 . . ?
C74 C114 H114 120.0 . . ?
C114 C74 H74 120.0 . . ?
C114 C74 C118 120.0 . . ?
C118 C74 H74 120.0 . . ?
C74 C118 H118 120.0 . . ?
C69 C118 C74 120.0 . . ?
C69 C118 H118 120.0 . . ?
C118 C69 H69 120.0 . . ?
C118 C69 C110 120.0 . . ?
C110 C69 H69 120.0 . . ?
C57 C110 H110 120.0 . . ?
C69 C110 C57 120.0 . . ?
C69 C110 H110 120.0 . . ?
C42 C58 O7 119.7(6) . . ?
C67 C58 O7 114.9(6) . . ?
C67 C58 C42 125.1(6) . . ?
C22 C59 C43 116.9(5) . . ?
C22 C59 H59A 108.1 . . ?
C22 C59 H59B 108.1 . . ?
C43 C59 H59A 108.1 . . ?
C43 C59 H59B 108.1 . . ?
H59A C59 H59B 107.3 . . ?
C15 C61 C79 116.3(5) . . ?
C68 C61 C15 118.4(6) . . ?
C68 C61 C79 125.3(6) . . ?
C33 C62 H62A 107.9 . . ?
C33 C62 H62B 107.9 . . ?
C50 C62 C33 117.4(5) . . ?
C50 C62 H62A 107.9 . . ?
C50 C62 H62B 107.9 . . ?
H62A C62 H62B 107.2 . . ?
C6 C63 O8 117.1(6) . . ?
C38 C63 C6 123.8(7) . . ?
C38 C63 O8 118.9(6) . . ?
C46 C64 C48 115.1(5) . . ?
C46 C64 H64A 108.5 . . ?
C46 C64 H64B 108.5 . . ?
C48 C64 H64A 108.5 . . ?
C48 C64 H64B 108.5 . . ?
H64A C64 H64B 107.5 . . ?
C95 C65 P3 116.4(3) . . ?
C95 C65 C122 120.0 . . ?
C122 C65 P3 123.6(3) . . ?
C65 C95 H95 120.0 . . ?
C65 C95 C116 120.0 . . ?
C116 C95 H95 120.0 . . ?
C95 C116 H116 120.0 . . ?
C60 C116 C95 120.0 . . ?
C60 C116 H116 120.0 . . ?
C116 C60 H60 120.0 . . ?
C103 C60 C116 120.0 . . ?
C103 C60 H60 120.0 . . ?
C60 C103 H103 120.0 . . ?
C60 C103 C122 120.0 . . ?
C122 C103 H103 120.0 . . ?
C65 C122 H122 120.0 . . ?
C103 C122 C65 120.0 . . ?
C103 C122 H122 120.0 . . ?
H66A C66 H66B 109.5 . . ?
H66A C66 H66C 109.5 . . ?
H66B C66 H66C 109.5 . . ?
C67 C66 H66A 109.5 . . ?
C67 C66 H66B 109.5 . . ?
C67 C66 H66C 109.5 . . ?
C58 C67 C66 120.4(6) . . ?
C58 C67 C78 117.2(7) . . ?
C78 C67 C66 122.4(6) . . ?
C35 C68 C80 117.1(6) . . ?
C61 C68 C35 119.2(6) . . ?
C61 C68 C80 123.6(6) . . ?
C123 C70 H70 120.0 . . ?
C123 C70 C115 120.0 . . ?
C115 C70 H70 120.0 . . ?
C70 C123 H123 120.0 . . ?
C105 C123 C70 120.0 . . ?
C105 C123 H123 120.0 . . ?
C123 C105 H105 120.0 . . ?
C123 C105 C104 120.0 . . ?
C104 C105 H105 120.0 . . ?
C105 C104 P2 117.7(3) . . ?
C105 C104 C76 120.0 . . ?
C76 C104 P2 122.3(3) . . ?
C104 C76 H76 120.0 . . ?
C104 C76 C115 120.0 . . ?
C115 C76 H76 120.0 . . ?
C70 C115 H115 120.0 . . ?
C76 C115 C70 120.0 . . ?
C76 C115 H115 120.0 . . ?
C27 C71 H71A 109.5 . . ?
C27 C71 H71B 109.5 . . ?
C27 C71 H71C 109.5 . . ?
H71A C71 H71B 109.5 . . ?
H71A C71 H71C 109.5 . . ?
H71B C71 H71C 109.5 . . ?
C6 C72 H72A 109.5 . . ?
C6 C72 H72B 109.5 . . ?
C6 C72 H72C 109.5 . . ?
H72A C72 H72B 109.5 . . ?
H72A C72 H72C 109.5 . . ?
H72B C72 H72C 109.5 . . ?
C6 C73 C29 119.4(6) . . ?
C6 C73 C30 121.8(8) . . ?
C29 C73 C30 118.7(8) . . ?
C53 C77 H77A 109.5 . . ?
C53 C77 H77B 109.5 . . ?
C53 C77 H77C 109.5 . . ?
H77A C77 H77B 109.5 . . ?
H77A C77 H77C 109.5 . . ?
H77B C77 H77C 109.5 . . ?
C31 C78 C67 116.3(6) . . ?
C31 C78 C94 121.8(6) . . ?
C67 C78 C94 121.8(6) . . ?
C61 C79 H79A 109.5 . . ?
C61 C79 H79B 109.5 . . ?
C61 C79 H79C 109.5 . . ?
H79A C79 H79B 109.5 . . ?
H79A C79 H79C 109.5 . . ?
H79B C79 H79C 109.5 . . ?
C68 C80 H80A 109.5 . . ?
C68 C80 H80B 109.5 . . ?
C68 C80 H80C 109.5 . . ?
H80A C80 H80B 109.5 . . ?
H80A C80 H80C 109.5 . . ?
H80B C80 H80C 109.5 . . ?
C37 C82 H82A 109.5 . . ?
C37 C82 H82B 109.5 . . ?
C37 C82 H82C 109.5 . . ?
H82A C82 H82B 109.5 . . ?
H82A C82 H82C 109.5 . . ?
H82B C82 H82C 109.5 . . ?
C54 C83 H83A 109.5 . . ?
C54 C83 H83B 109.5 . . ?
C54 C83 H83C 109.5 . . ?
H83A C83 H83B 109.5 . . ?
H83A C83 H83C 109.5 . . ?
H83B C83 H83C 109.5 . . ?
C78 C94 H94A 109.5 . . ?
C78 C94 H94B 109.5 . . ?
C78 C94 H94C 109.5 . . ?
H94A C94 H94B 109.5 . . ?
H94A C94 H94C 109.5 . . ?
H94B C94 H94C 109.5 . . ?
C41 C97 H97A 109.5 . . ?
C41 C97 H97B 109.5 . . ?
C41 C97 H97C 109.5 . . ?
H97A C97 H97B 109.5 . . ?
H97A C97 H97C 109.5 . . ?
H97B C97 H97C 109.5 . . ?
C47 C99 H99A 109.5 . . ?
C47 C99 H99B 109.5 . . ?
C47 C99 H99C 109.5 . . ?
H99A C99 H99B 109.5 . . ?
H99A C99 H99C 109.5 . . ?
H99B C99 H99C 109.5 . . ?
C13 O1 C11 60.1(5) . . ?
C8 O2 C1 60.5(7) . . ?
O2 C8 H8A 117.6 . . ?
O2 C8 H8B 117.6 . . ?
O2 C8 C1 61.8(6) . . ?
H8A C8 H8B 114.7 . . ?
C1 C8 H8A 117.6 . . ?
C1 C8 H8B 117.6 . . ?
Cl1 C10 H10A 109.2 . . ?
Cl1 C10 H10B 109.2 . . ?
H10A C10 H10B 107.9 . . ?
C13 C10 Cl1 112.2(7) . . ?
C13 C10 H10A 109.2 . . ?
C13 C10 H10B 109.2 . . ?
O1 C11 H11A 117.8 . . ?
O1 C11 H11B 117.8 . . ?
H11A C11 H11B 114.9 . . ?
C13 C11 O1 59.7(5) . . ?
C13 C11 H11A 117.8 . . ?
C13 C11 H11B 117.8 . . ?
Cl2 C12 H12A 109.1 . . ?
Cl2 C12 H12B 109.1 . . ?
H12A C12 H12B 107.9 . . ?
C1 C12 Cl2 112.3(6) . . ?
C1 C12 H12A 109.1 . . ?
C1 C12 H12B 109.1 . . ?
O1 C13 C10 116.7(9) . . ?
O1 C13 C11 60.2(5) . . ?
O1 C13 H13 115.0 . . ?
C10 C13 C11 123.4(10) . . ?
C10 C13 H13 115.0 . . ?
C11 C13 H13 115.0 . . ?
O2 C1 C12 113.3(8) . . ?
O2 C1 H1 116.8 . . ?
C8 C1 O2 57.7(6) . . ?
C8 C1 C12 121.6(8) . . ?
C8 C1 H1 116.8 . . ?
C12 C1 H1 116.8 . . ?
C5 O6 C3 62.8(7) . . ?
O6 C5 H5A 117.9 . . ?
O6 C5 H5B 117.9 . . ?
O6 C5 C3 58.7(7) . . ?
H5A C5 H5B 115.1 . . ?
C3 C5 H5A 117.9 . . ?
C3 C5 H5B 117.9 . . ?
O6 C3 C5 58.4(7) . . ?
O6 C3 H3 121.5 . . ?
O6 C3 C2 104.3(9) . . ?
C5 C3 H3 121.5 . . ?
C5 C3 C2 112.6(9) . . ?
C2 C3 H3 121.5 . . ?
Cl3 C2 H2A 110.3 . . ?
Cl3 C2 H2B 110.3 . . ?
C3 C2 Cl3 107.3(9) . . ?
C3 C2 H2A 110.3 . . ?
C3 C2 H2B 110.3 . . ?
H2A C2 H2B 108.5 . . ?
Cl4 C4 H4AA 110.4 . . ?
Cl4 C4 H4AB 110.4 . . ?
H4AA C4 H4AB 108.6 . . ?
H4BC C4 H4BD 105.9 . . ?
C14 C4 Cl4 106.5(12) . . ?
C14 C4 H4AA 110.4 . . ?
C14 C4 H4AB 110.4 . . ?
C14 C4 H4BC 105.0 . . ?
C14 C4 H4BD 105.0 . . ?
C14 C4 Cl5 129.1(14) . . ?
Cl5 C4 H4BC 105.0 . . ?
Cl5 C4 H4BD 105.0 . . ?
C9 O15 C14 60.8(8) . . ?
O15 C9 H9A 117.6 . . ?
O15 C9 H9B 117.6 . . ?
O15 C9 C14 62.0(10) . . ?
H9A C9 H9B 114.7 . . ?
C14 C9 H9A 117.6 . . ?
C14 C9 H9B 117.6 . . ?
C4 C14 H14 122.2 . . ?
O15 C14 C4 111.0(11) . . ?
O15 C14 H14 122.2 . . ?
C9 C14 C4 104.2(16) . . ?
C9 C14 O15 57.2(11) . . ?
C9 C14 H14 122.2 . . ?

loop_
_geom_bond_atom_site_label_1
_geom_bond_atom_site_label_2
_geom_bond_distance
_geom_bond_site_symmetry_2
_geom_bond_publ_flag
P1 O3 1.609(5) . ?
P1 O13 1.587(5) . ?
P1 O23 1.442(5) . ?
P1 C52 1.796(4) . ?
P2 O10 1.603(5) . ?
P2 O16 1.620(5) . ?
P2 O21 1.456(5) . ?
P2 C104 1.771(4) . ?
P3 O5 1.584(6) . ?
P3 O14 1.596(5) . ?
P3 O40 1.480(5) . ?
P3 C65 1.764(3) . ?
P4 O4 1.590(5) . ?
P4 O8 1.603(5) . ?
P4 C19 1.771(4) . ?
P4 O28 1.467(6) . ?
P5 O7 1.590(5) . ?
P5 O9 1.598(5) . ?
P5 C26 1.792(4) . ?
P5 O36 1.457(5) . ?
P6 O11 1.576(6) . ?
P6 O12 1.550(6) . ?
P6 O25 1.460(6) . ?
P6 C57 1.788(4) . ?
O3 C29 1.399(9) . ?
O4 C32 1.445(9) . ?
O5 C31 1.437(8) . ?
C6 C63 1.408(9) . ?
C6 C72 1.494(11) . ?
C6 C73 1.338(12) . ?
O7 C58 1.410(8) . ?
O8 C63 1.409(9) . ?
O9 C39 1.396(7) . ?
O10 C34 1.391(8) . ?
O11 C55 1.428(10) . ?
O12 C44 1.457(8) . ?
O13 C20 1.413(8) . ?
O14 C15 1.402(8) . ?
C15 C22 1.406(9) . ?
C15 C61 1.434(8) . ?
O16 C35 1.388(7) . ?
C17 C24 1.488(8) . ?
C17 C39 1.431(10) . ?
C17 C48 1.409(8) . ?
C18 C32 1.358(10) . ?
C18 C45 1.546(9) . ?
C18 C49 1.396(11) . ?
C19 C84 1.3900 . ?
C19 C86 1.3900 . ?
C84 H84 0.9500 . ?
C84 C93 1.3900 . ?
C93 H93 0.9500 . ?
C93 C109 1.3900 . ?
C109 H109 0.9500 . ?
C109 C100 1.3900 . ?
C100 H100 0.9500 . ?
C100 C86 1.3900 . ?
C86 H86 0.9500 . ?
C20 C27 1.346(11) . ?
C20 C33 1.382(11) . ?
C22 C46 1.377(8) . ?
C22 C59 1.508(9) . ?
C24 H24A 0.9900 . ?
C24 H24B 0.9900 . ?
C24 C42 1.528(8) . ?
C26 C81 1.3900 . ?
C26 C87 1.3900 . ?
C81 H81 0.9500 . ?
C81 C89 1.3900 . ?
C89 H89 0.9500 . ?
C89 C119 1.3900 . ?
C119 H119 0.9500 . ?
C119 C90 1.3900 . ?
C90 H90 0.9500 . ?
C90 C87 1.3900 . ?
C87 H87 0.9500 . ?
C27 C37 1.466(9) . ?
C27 C71 1.489(10) . ?
C29 C50 1.405(8) . ?
C29 C73 1.400(11) . ?
C30 H30A 0.9800 . ?
C30 H30B 0.9800 . ?
C30 H30C 0.9800 . ?
C30 C73 1.503(9) . ?
C31 C43 1.372(10) . ?
C31 C78 1.387(9) . ?
C32 C47 1.393(10) . ?
C33 C51 1.440(9) . ?
C33 C62 1.544(9) . ?
C34 C48 1.389(9) . ?
C34 C54 1.421(10) . ?
C35 C46 1.425(8) . ?
C35 C68 1.424(9) . ?
C37 C44 1.348(12) . ?
C37 C82 1.498(10) . ?
C38 C45 1.526(9) . ?
C38 C50 1.397(10) . ?
C38 C63 1.392(10) . ?
C39 C41 1.392(9) . ?
C41 C54 1.376(10) . ?
C41 C97 1.554(11) . ?
C42 C43 1.416(9) . ?
C42 C58 1.399(10) . ?
C43 C59 1.508(9) . ?
C44 C51 1.339(12) . ?
C45 H45A 0.9900 . ?
C45 H45B 0.9900 . ?
C46 C64 1.502(8) . ?
C47 C53 1.423(11) . ?
C47 C99 1.455(11) . ?
C48 C64 1.536(9) . ?
C49 C55 1.422(10) . ?
C49 C56 1.505(11) . ?
C50 C62 1.531(9) . ?
C51 C56 1.560(10) . ?
C52 C106 1.3900 . ?
C52 C85 1.3900 . ?
C106 H106 0.9500 . ?
C106 C96 1.3900 . ?
C96 H96 0.9500 . ?
C96 C111 1.3900 . ?
C111 H111 0.9500 . ?
C111 C112 1.3900 . ?
C112 H112 0.9500 . ?
C112 C85 1.3900 . ?
C85 H85 0.9500 . ?
C53 C55 1.342(11) . ?
C53 C77 1.528(10) . ?
C54 C83 1.501(10) . ?
C56 H56A 0.9900 . ?
C56 H56B 0.9900 . ?
C57 C114 1.3900 . ?
C57 C110 1.3900 . ?
C114 H114 0.9500 . ?
C114 C74 1.3900 . ?
C74 H74 0.9500 . ?
C74 C118 1.3900 . ?
C118 H118 0.9500 . ?
C118 C69 1.3900 . ?
C69 H69 0.9500 . ?
C69 C110 1.3900 . ?
C110 H110 0.9500 . ?
C58 C67 1.380(9) . ?
C59 H59A 0.9900 . ?
C59 H59B 0.9900 . ?
C61 C68 1.323(10) . ?
C61 C79 1.524(9) . ?
C62 H62A 0.9900 . ?
C62 H62B 0.9900 . ?
C64 H64A 0.9900 . ?
C64 H64B 0.9900 . ?
C65 C95 1.3900 . ?
C65 C122 1.3900 . ?
C95 H95 0.9500 . ?
C95 C116 1.3900 . ?
C116 H116 0.9500 . ?
C116 C60 1.3900 . ?
C60 H60 0.9500 . ?
C60 C103 1.3900 . ?
C103 H103 0.9500 . ?
C103 C122 1.3900 . ?
C122 H122 0.9500 . ?
C66 H66A 0.9800 . ?
C66 H66B 0.9800 . ?
C66 H66C 0.9800 . ?
C66 C67 1.523(9) . ?
C67 C78 1.444(9) . ?
C68 C80 1.537(10) . ?
C70 H70 0.9500 . ?
C70 C123 1.3900 . ?
C70 C115 1.3900 . ?
C123 H123 0.9500 . ?
C123 C105 1.3900 . ?
C105 H105 0.9500 . ?
C105 C104 1.3900 . ?
C104 C76 1.3900 . ?
C76 H76 0.9500 . ?
C76 C115 1.3900 . ?
C115 H115 0.9500 . ?
C71 H71A 0.9800 . ?
C71 H71B 0.9800 . ?
C71 H71C 0.9800 . ?
C72 H72A 0.9800 . ?
C72 H72B 0.9800 . ?
C72 H72C 0.9800 . ?
C77 H77A 0.9800 . ?
C77 H77B 0.9800 . ?
C77 H77C 0.9800 . ?
C78 C94 1.498(10) . ?
C79 H79A 0.9800 . ?
C79 H79B 0.9800 . ?
C79 H79C 0.9800 . ?
C80 H80A 0.9800 . ?
C80 H80B 0.9800 . ?
C80 H80C 0.9800 . ?
C82 H82A 0.9800 . ?
C82 H82B 0.9800 . ?
C82 H82C 0.9800 . ?
C83 H83A 0.9800 . ?
C83 H83B 0.9800 . ?
C83 H83C 0.9800 . ?
C94 H94A 0.9800 . ?
C94 H94B 0.9800 . ?
C94 H94C 0.9800 . ?
C97 H97A 0.9800 . ?
C97 H97B 0.9800 . ?
C97 H97C 0.9800 . ?
C99 H99A 0.9800 . ?
C99 H99B 0.9800 . ?
C99 H99C 0.9800 . ?
Cl1 C10 1.810(11) . ?
Cl2 C12 1.772(11) . ?
O1 C11 1.447(10) . ?
O1 C13 1.439(9) . ?
O2 C8 1.400(10) . ?
O2 C1 1.460(13) . ?
C8 H8A 0.9900 . ?
C8 H8B 0.9900 . ?
C8 C1 1.442(13) . ?
C10 H10A 0.9900 . ?
C10 H10B 0.9900 . ?
C10 C13 1.440(13) . ?
C11 H11A 0.9900 . ?
C11 H11B 0.9900 . ?
C11 C13 1.445(12) . ?
C12 H12A 0.9900 . ?
C12 H12B 0.9900 . ?
C12 C1 1.465(12) . ?
C13 H13 1.0000 . ?
C1 H1 1.0000 . ?
Cl3 C2 1.768(15) . ?
O6 C5 1.365(15) . ?
O6 C3 1.370(12) . ?
C5 H5A 0.9900 . ?
C5 H5B 0.9900 . ?
C5 C3 1.425(13) . ?
C3 H3 1.0000 . ?
C3 C2 1.5800(15) . ?
C2 H2A 0.9900 . ?
C2 H2B 0.9900 . ?
Cl4 C4 1.70(2) . ?
C4 H4AA 0.9900 . ?
C4 H4AB 0.9900 . ?
C4 H4BC 0.9900 . ?
C4 H4BD 0.9900 . ?
C4 C14 1.5301(15) . ?
C4 Cl5 1.73(2) . ?
O15 C9 1.38(2) . ?
O15 C14 1.453(18) . ?
C9 H9A 0.9900 . ?
C9 H9B 0.9900 . ?
C9 C14 1.437(8) . ?
C14 H14 1.0000 . ?

loop_
_geom_torsion_atom_site_label_1
_geom_torsion_atom_site_label_2
_geom_torsion_atom_site_label_3
_geom_torsion_atom_site_label_4
_geom_torsion
_geom_torsion_site_symmetry_1
_geom_torsion_site_symmetry_2
_geom_torsion_site_symmetry_3
_geom_torsion_site_symmetry_4
_geom_torsion_publ_flag
P1 O3 C29 C50 -80.2(7) . . . . ?
P1 O3 C29 C73 107.8(6) . . . . ?
P1 O13 C20 C27 -105.0(7) . . . . ?
P1 O13 C20 C33 79.3(7) . . . . ?
P1 C52 C106 C96 -176.2(4) . . . . ?
P1 C52 C85 C112 176.2(4) . . . . ?
P2 O10 C34 C48 -86.2(7) . . . . ?
P2 O10 C34 C54 100.6(6) . . . . ?
P2 O16 C35 C46 80.6(7) . . . . ?
P2 O16 C35 C68 -105.2(6) . . . . ?
P2 C104 C76 C115 -179.6(5) . . . . ?
P3 O5 C31 C43 77.7(8) . . . . ?
P3 O5 C31 C78 -105.9(6) . . . . ?
P3 O14 C15 C22 -81.1(7) . . . . ?
P3 O14 C15 C61 105.2(6) . . . . ?
P3 C65 C95 C116 178.6(4) . . . . ?
P3 C65 C122 C103 -178.5(5) . . . . ?
P4 O4 C32 C18 -82.6(7) . . . . ?
P4 O4 C32 C47 103.8(6) . . . . ?
P4 O8 C63 C6 -108.8(6) . . . . ?
P4 O8 C63 C38 75.4(8) . . . . ?
P4 C19 C84 C93 -173.4(4) . . . . ?
P4 C19 C86 C100 173.2(4) . . . . ?
P5 O7 C58 C42 -78.6(7) . . . . ?
P5 O7 C58 C67 106.8(6) . . . . ?
P5 O9 C39 C17 77.5(8) . . . . ?
P5 O9 C39 C41 -101.7(6) . . . . ?
P5 C26 C81 C89 173.5(4) . . . . ?
P5 C26 C87 C90 -173.1(4) . . . . ?
P6 O11 C55 C49 79.4(7) . . . . ?
P6 O11 C55 C53 -99.6(7) . . . . ?
P6 O12 C44 C37 103.4(8) . . . . ?
P6 O12 C44 C51 -80.4(8) . . . . ?
P6 C57 C114 C74 176.4(5) . . . . ?
P6 C57 C110 C69 -176.6(4) . . . . ?
O3 P1 O13 C20 -91.1(6) . . . . ?
O3 P1 C52 C106 169.6(3) . . . . ?
O3 P1 C52 C85 -6.6(4) . . . . ?
O3 C29 C50 C38 -176.3(6) . . . . ?
O3 C29 C50 C62 0.6(9) . . . . ?
O3 C29 C73 C6 174.7(6) . . . . ?
O3 C29 C73 C30 -4.8(10) . . . . ?
O4 P4 O8 C63 -95.4(5) . . . . ?
O4 P4 C19 C84 165.0(3) . . . . ?
O4 P4 C19 C86 -8.3(4) . . . . ?
O4 C32 C47 C53 171.4(6) . . . . ?
O4 C32 C47 C99 -9.5(10) . . . . ?
O5 P3 O14 C15 93.6(5) . . . . ?
O5 P3 C65 C95 -174.7(3) . . . . ?
O5 P3 C65 C122 3.8(4) . . . . ?
O5 C31 C43 C42 174.8(6) . . . . ?
O5 C31 C43 C59 2.9(10) . . . . ?
O5 C31 C78 C67 -174.8(6) . . . . ?
O5 C31 C78 C94 1.8(11) . . . . ?
O7 P5 O9 C39 -94.9(6) . . . . ?
O7 P5 C26 C81 91.5(3) . . . . ?
O7 P5 C26 C87 -95.2(3) . . . . ?
O7 C58 C67 C66 -0.2(10) . . . . ?
O7 C58 C67 C78 177.9(6) . . . . ?
O8 P4 O4 C32 96.7(5) . . . . ?
O8 P4 C19 C84 -87.7(4) . . . . ?
O8 P4 C19 C86 99.0(4) . . . . ?
O9 P5 O7 C58 94.0(5) . . . . ?
O9 P5 C26 C81 -160.3(3) . . . . ?
O9 P5 C26 C87 13.0(4) . . . . ?
O9 C39 C41 C54 -174.6(6) . . . . ?
O9 C39 C41 C97 6.2(9) . . . . ?
O10 P2 O16 C35 -89.8(5) . . . . ?
O10 P2 C104 C105 168.5(3) . . . . ?
O10 P2 C104 C76 -11.9(4) . . . . ?
O10 C34 C48 C17 -171.6(5) . . . . ?
O10 C34 C48 C64 6.5(9) . . . . ?
O10 C34 C54 C41 172.8(6) . . . . ?
O10 C34 C54 C83 -10.0(10) . . . . ?
O11 P6 O12 C44 91.7(6) . . . . ?
O11 P6 C57 C114 16.8(5) . . . . ?
O11 P6 C57 C110 -166.7(4) . . . . ?
O12 P6 O11 C55 -92.1(6) . . . . ?
O12 P6 C57 C114 -92.1(4) . . . . ?
O12 P6 C57 C110 84.4(4) . . . . ?
O12 C44 C51 C33 -174.8(6) . . . . ?
O12 C44 C51 C56 2.1(11) . . . . ?
O13 P1 O3 C29 92.1(5) . . . . ?
O13 P1 C52 C106 -82.0(4) . . . . ?
O13 P1 C52 C85 101.8(4) . . . . ?
O13 C20 C27 C37 -172.5(6) . . . . ?
O13 C20 C27 C71 6.1(10) . . . . ?
O13 C20 C33 C51 173.6(6) . . . . ?
O13 C20 C33 C62 -2.2(10) . . . . ?
O14 P3 O5 C31 -92.7(6) . . . . ?
O14 P3 C65 C95 78.2(4) . . . . ?
O14 P3 C65 C122 -103.2(4) . . . . ?
O14 C15 C22 C46 -172.3(6) . . . . ?
O14 C15 C22 C59 3.6(9) . . . . ?
O14 C15 C61 C68 172.0(6) . . . . ?
O14 C15 C61 C79 -7.2(9) . . . . ?
C15 C22 C46 C35 0.3(9) . . . . ?
C15 C22 C46 C64 175.4(5) . . . . ?
C15 C22 C59 C43 87.8(8) . . . . ?
C15 C61 C68 C35 0.6(10) . . . . ?
C15 C61 C68 C80 -176.6(6) . . . . ?
O16 P2 O10 C34 92.3(5) . . . . ?
O16 P2 C104 C105 -84.3(4) . . . . ?
O16 P2 C104 C76 95.3(4) . . . . ?
O16 C35 C46 C22 172.9(6) . . . . ?
O16 C35 C46 C64 -2.6(9) . . . . ?
O16 C35 C68 C61 -173.5(6) . . . . ?
O16 C35 C68 C80 3.9(9) . . . . ?
C17 C24 C42 C43 -92.9(7) . . . . ?
C17 C24 C42 C58 91.7(8) . . . . ?
C17 C39 C41 C54 6.3(10) . . . . ?
C17 C39 C41 C97 -172.9(6) . . . . ?
C17 C48 C64 C46 -92.7(7) . . . . ?
C18 C32 C47 C53 -1.7(10) . . . . ?
C18 C32 C47 C99 177.5(7) . . . . ?
C18 C49 C55 O11 176.0(5) . . . . ?
C18 C49 C55 C53 -5.0(10) . . . . ?
C18 C49 C56 C51 95.3(8) . . . . ?
C19 P4 O4 C32 -155.9(5) . . . . ?
C19 P4 O8 C63 158.4(5) . . . . ?
C19 C84 C93 C109 0.0 . . . . ?
C84 C19 C86 C100 0.0 . . . . ?
C84 C93 C109 C100 0.0 . . . . ?
C93 C109 C100 C86 0.0 . . . . ?
C109 C100 C86 C19 0.0 . . . . ?
C86 C19 C84 C93 0.0 . . . . ?
C20 C27 C37 C44 -2.1(11) . . . . ?
C20 C27 C37 C82 176.4(7) . . . . ?
C20 C33 C51 C44 -0.3(10) . . . . ?
C20 C33 C51 C56 -177.2(6) . . . . ?
C20 C33 C62 C50 -88.7(8) . . . . ?
O21 P2 O10 C34 -34.1(6) . . . . ?
O21 P2 O16 C35 37.2(6) . . . . ?
O21 P2 C104 C105 40.9(4) . . . . ?
O21 P2 C104 C76 -139.5(4) . . . . ?
C22 C15 C61 C68 -1.3(10) . . . . ?
C22 C15 C61 C79 179.5(6) . . . . ?
C22 C46 C64 C48 94.6(8) . . . . ?
O23 P1 O3 C29 -34.8(6) . . . . ?
O23 P1 O13 C20 34.9(7) . . . . ?
O23 P1 C52 C106 43.9(4) . . . . ?
O23 P1 C52 C85 -132.3(4) . . . . ?
C24 C17 C39 O9 1.5(9) . . . . ?
C24 C17 C39 C41 -179.4(6) . . . . ?
C24 C17 C48 C34 175.3(6) . . . . ?
C24 C17 C48 C64 -2.8(9) . . . . ?
C24 C42 C43 C31 -173.4(6) . . . . ?
C24 C42 C43 C59 -1.7(9) . . . . ?
C24 C42 C58 O7 -1.8(9) . . . . ?
C24 C42 C58 C67 172.2(6) . . . . ?
O25 P6 O11 C55 35.1(7) . . . . ?
O25 P6 O12 C44 -35.6(7) . . . . ?
O25 P6 C57 C114 141.7(4) . . . . ?
O25 P6 C57 C110 -41.8(5) . . . . ?
C26 P5 O7 C58 -158.9(5) . . . . ?
C26 P5 O9 C39 155.3(5) . . . . ?
C26 C81 C89 C119 0.0 . . . . ?
C81 C26 C87 C90 0.0 . . . . ?
C81 C89 C119 C90 0.0 . . . . ?
C89 C119 C90 C87 0.0 . . . . ?
C119 C90 C87 C26 0.0 . . . . ?
C87 C26 C81 C89 0.0 . . . . ?
C27 C20 C33 C51 -1.6(11) . . . . ?
C27 C20 C33 C62 -177.4(7) . . . . ?
C27 C37 C44 O12 176.1(7) . . . . ?
C27 C37 C44 C51 0.4(13) . . . . ?
O28 P4 O4 C32 -28.8(6) . . . . ?
O28 P4 O8 C63 30.8(6) . . . . ?
O28 P4 C19 C84 38.5(5) . . . . ?
O28 P4 C19 C86 -134.8(4) . . . . ?
C29 C50 C62 C33 89.7(7) . . . . ?
C31 C43 C59 C22 -93.7(8) . . . . ?
C32 C18 C45 C38 88.0(8) . . . . ?
C32 C18 C49 C55 3.0(9) . . . . ?
C32 C18 C49 C56 178.6(6) . . . . ?
C32 C47 C53 C55 -0.1(10) . . . . ?
C32 C47 C53 C77 179.1(7) . . . . ?
C33 C20 C27 C37 2.8(11) . . . . ?
C33 C20 C27 C71 -178.6(7) . . . . ?
C33 C51 C56 C49 -94.6(8) . . . . ?
C34 C48 C64 C46 89.2(7) . . . . ?
C35 C46 C64 C48 -90.2(7) . . . . ?
O36 P5 O7 C58 -29.9(6) . . . . ?
O36 P5 O9 C39 29.0(6) . . . . ?
O36 P5 C26 C81 -35.8(4) . . . . ?
O36 P5 C26 C87 137.5(3) . . . . ?
C37 C44 C51 C33 0.8(12) . . . . ?
C37 C44 C51 C56 177.7(8) . . . . ?
C38 C50 C62 C33 -93.6(8) . . . . ?
C39 C17 C24 C42 -88.8(7) . . . . ?
C39 C17 C48 C34 1.3(9) . . . . ?
C39 C17 C48 C64 -176.8(5) . . . . ?
C39 C41 C54 C34 -3.4(10) . . . . ?
C39 C41 C54 C83 179.4(7) . . . . ?
O40 P3 O5 C31 32.5(6) . . . . ?
O40 P3 O14 C15 -32.6(6) . . . . ?
O40 P3 C65 C95 -47.4(4) . . . . ?
O40 P3 C65 C122 131.1(4) . . . . ?
C42 C43 C59 C22 94.9(7) . . . . ?
C42 C58 C67 C66 -174.5(7) . . . . ?
C42 C58 C67 C78 3.6(11) . . . . ?
C43 C31 C78 C67 1.3(11) . . . . ?
C43 C31 C78 C94 177.9(7) . . . . ?
C43 C42 C58 O7 -177.5(5) . . . . ?
C43 C42 C58 C67 -3.5(10) . . . . ?
C44 C51 C56 C49 88.7(9) . . . . ?
C45 C18 C32 O4 4.3(9) . . . . ?
C45 C18 C32 C47 177.1(6) . . . . ?
C45 C18 C49 C55 -173.8(6) . . . . ?
C45 C18 C49 C56 1.8(10) . . . . ?
C45 C38 C50 C29 174.4(6) . . . . ?
C45 C38 C50 C62 -2.3(10) . . . . ?
C45 C38 C63 C6 -170.8(6) . . . . ?
C45 C38 C63 O8 4.8(10) . . . . ?
C46 C22 C59 C43 -96.6(7) . . . . ?
C46 C35 C68 C61 0.5(10) . . . . ?
C46 C35 C68 C80 177.9(6) . . . . ?
C47 C53 C55 O11 -177.5(6) . . . . ?
C47 C53 C55 C49 3.6(11) . . . . ?
C48 C17 C24 C42 97.5(8) . . . . ?
C48 C17 C39 O9 175.7(5) . . . . ?
C48 C17 C39 C41 -5.1(9) . . . . ?
C48 C34 C54 C41 -0.1(11) . . . . ?
C48 C34 C54 C83 177.1(7) . . . . ?
C49 C18 C32 O4 -172.6(5) . . . . ?
C49 C18 C32 C47 0.1(10) . . . . ?
C49 C18 C45 C38 -95.2(8) . . . . ?
C50 C29 C73 C6 3.0(11) . . . . ?
C50 C29 C73 C30 -176.5(7) . . . . ?
C50 C38 C45 C18 93.5(8) . . . . ?
C50 C38 C63 C6 1.2(11) . . . . ?
C50 C38 C63 O8 176.8(6) . . . . ?
C51 C33 C62 C50 95.8(7) . . . . ?
C52 P1 O3 C29 -162.1(5) . . . . ?
C52 P1 O13 C20 161.7(6) . . . . ?
C52 C106 C96 C111 0.0 . . . . ?
C106 C52 C85 C112 0.0 . . . . ?
C106 C96 C111 C112 0.0 . . . . ?
C96 C111 C112 C85 0.0 . . . . ?
C111 C112 C85 C52 0.0 . . . . ?
C85 C52 C106 C96 0.0 . . . . ?
C54 C34 C48 C17 1.1(10) . . . . ?
C54 C34 C48 C64 179.2(6) . . . . ?
C55 C49 C56 C51 -89.3(7) . . . . ?
C56 C49 C55 O11 0.2(9) . . . . ?
C56 C49 C55 C53 179.1(7) . . . . ?
C57 P6 O11 C55 161.1(6) . . . . ?
C57 P6 O12 C44 -162.9(6) . . . . ?
C57 C114 C74 C118 0.0 . . . . ?
C114 C57 C110 C69 0.0 . . . . ?
C114 C74 C118 C69 0.0 . . . . ?
C74 C118 C69 C110 0.0 . . . . ?
C118 C69 C110 C57 0.0 . . . . ?
C110 C57 C114 C74 0.0 . . . . ?
C58 C42 C43 C31 2.1(9) . . . . ?
C58 C42 C43 C59 173.8(5) . . . . ?
C58 C67 C78 C31 -2.3(10) . . . . ?
C58 C67 C78 C94 -178.9(7) . . . . ?
C59 C22 C46 C35 -175.4(5) . . . . ?
C59 C22 C46 C64 -0.2(10) . . . . ?
C61 C15 C22 C46 0.9(9) . . . . ?
C61 C15 C22 C59 176.7(6) . . . . ?
C62 C33 C51 C44 175.5(6) . . . . ?
C62 C33 C51 C56 -1.5(10) . . . . ?
C63 C6 C73 C29 1.1(11) . . . . ?
C63 C6 C73 C30 -179.5(7) . . . . ?
C63 C38 C45 C18 -94.8(8) . . . . ?
C63 C38 C50 C29 2.7(10) . . . . ?
C63 C38 C50 C62 -174.0(6) . . . . ?
C65 P3 O5 C31 161.6(5) . . . . ?
C65 P3 O14 C15 -161.0(5) . . . . ?
C65 C95 C116 C60 0.0 . . . . ?
C95 C65 C122 C103 0.0 . . . . ?
C95 C116 C60 C103 0.0 . . . . ?
C116 C60 C103 C122 0.0 . . . . ?
C60 C103 C122 C65 0.0 . . . . ?
C122 C65 C95 C116 0.0 . . . . ?
C66 C67 C78 C31 175.7(7) . . . . ?
C66 C67 C78 C94 -0.9(12) . . . . ?
C68 C35 C46 C22 -1.0(9) . . . . ?
C68 C35 C46 C64 -176.4(6) . . . . ?
C70 C123 C105 C104 0.0 . . . . ?
C123 C70 C115 C76 0.0 . . . . ?
C123 C105 C104 P2 179.6(4) . . . . ?
C123 C105 C104 C76 0.0 . . . . ?
C105 C104 C76 C115 0.0 . . . . ?
C104 P2 O10 C34 -161.7(5) . . . . ?
C104 P2 O16 C35 163.2(5) . . . . ?
C104 C76 C115 C70 0.0 . . . . ?
C115 C70 C123 C105 0.0 . . . . ?
C71 C27 C37 C44 179.3(7) . . . . ?
C71 C27 C37 C82 -2.3(12) . . . . ?
C72 C6 C63 O8 0.9(10) . . . . ?
C72 C6 C63 C38 176.6(7) . . . . ?
C72 C6 C73 C29 -178.7(6) . . . . ?
C72 C6 C73 C30 0.7(12) . . . . ?
C73 C6 C63 O8 -178.8(6) . . . . ?
C73 C6 C63 C38 -3.2(11) . . . . ?
C73 C29 C50 C38 -4.9(10) . . . . ?
C73 C29 C50 C62 172.1(6) . . . . ?
C77 C53 C55 O11 3.3(10) . . . . ?
C77 C53 C55 C49 -175.6(7) . . . . ?
C78 C31 C43 C42 -1.2(11) . . . . ?
C78 C31 C43 C59 -173.1(7) . . . . ?
C79 C61 C68 C35 179.7(6) . . . . ?
C79 C61 C68 C80 2.4(11) . . . . ?
C82 C37 C44 O12 -2.3(12) . . . . ?
C82 C37 C44 C51 -177.9(8) . . . . ?
C97 C41 C54 C34 175.7(7) . . . . ?
C97 C41 C54 C83 -1.4(11) . . . . ?
C99 C47 C53 C55 -179.3(7) . . . . ?
C99 C47 C53 C77 -0.1(11) . . . . ?
Cl1 C10 C13 O1 80.7(10) . . . . ?
Cl1 C10 C13 C11 151.2(8) . . . . ?
Cl2 C12 C1 O2 77.8(9) . . . . ?
Cl2 C12 C1 C8 143.0(8) . . . . ?
O1 C11 C13 C10 -104.0(11) . . . . ?
O2 C8 C1 C12 -99.2(10) . . . . ?
C8 O2 C1 C12 113.8(9) . . . . ?
C11 O1 C13 C10 115.0(10) . . . . ?
O6 C5 C3 C2 -93.3(11) . . . . ?
O6 C3 C2 Cl3 86.4(12) . . . . ?
C5 O6 C3 C2 108.0(10) . . . . ?
C5 C3 C2 Cl3 147.8(10) . . . . ?
Cl4 C4 C14 O15 79.1(16) . . . . ?
Cl4 C4 C14 C9 139.0(15) . . . . ?
O15 C9 C14 C4 -106.1(12) . . . . ?
C9 O15 C14 C4 93.7(18) . . . . ?
Cl5 C4 C14 O15 -104.5(19) . . . . ?
Cl5 C4 C14 C9 -45(2) . . . . ?

loop_
_twin_individual_id
_twin_individual_mass_fraction_refined
1 0.7986(12)
2 0.2014(12)
